data_4133343
loop_
_publ_author_name
'Cirulli, Martina'
'Kaur, Amanpreet'
'Lewis, James E. M.'
'Zhang, Zhihui'
'Kitchen, Jonathan A.'
'Goldup, Stephen M.'
'Roessler, Maxie M.'

_publ_section_title
;
 Rotaxane-Based Transition Metal Complexes: Effect of the Mechanical Bond
 on Structure and Electronic Properties.
;
_journal_issue 2
_journal_name_full 'Journal of the American Chemical Society'
_journal_page_first 879
_journal_page_last 889
_journal_paper_doi 10.1021/jacs.8b09715
_journal_volume 141
_journal_year 2019
_chemical_formula_moiety 'C69 H81 N9 Ni O2, 1.5(Cl O4), 0.3(C4 H10 O), 0.4(H2 O)'
_chemical_formula_sum 'C70.2 H84.8 Cl1.5 N9 Ni O8.7'
_chemical_formula_weight 1305.75
_space_group_crystal_system triclinic
_space_group_IT_number 2
_space_group_name_Hall '-P 1'
_space_group_name_H-M_alt 'P -1'
_atom_sites_solution_hydrogens mixed
_atom_sites_solution_primary dual
_audit_creation_date 2018-04-16
_audit_creation_method
;
Olex2 1.2
(compiled Nov 22 2016 11:51:51 for OlexSys, GUI svn.r5269)
;
_cell_angle_alpha 79.3260(10)
_cell_angle_beta 79.1510(10)
_cell_angle_gamma 85.4000(10)
_cell_formula_units_Z 4
_cell_length_a 17.6574(2)
_cell_length_b 19.5677(3)
_cell_length_c 22.0939(3)
_cell_measurement_reflns_used 70306
_cell_measurement_temperature 124.27(10)
_cell_measurement_theta_max 30.2090
_cell_measurement_theta_min 3.0760
_cell_volume 7359.47(18)
_computing_cell_refinement 'CrystalClear-SM Expert 2.0 r7 (Rigaku, 2011)'
_computing_data_collection 'CrystalClear-SM Expert 2.0 r7 (Rigaku, 2011)'
_computing_data_reduction 'CrystalClear-SM Expert 2.0 r7 (Rigaku, 2011)'
_computing_molecular_graphics 'Olex2 (Dolomanov et al., 2009)'
_computing_publication_material 'Olex2 (Dolomanov et al., 2009)'
_computing_structure_refinement 'ShelXL (Sheldrick, 2015)'
_computing_structure_solution 'ShelXT (Sheldrick, 2015)'
_diffrn_ambient_environment N~2~
_diffrn_ambient_temperature 124.27(10)
_diffrn_detector CCD
_diffrn_detector_area_resol_mean 28.5714
_diffrn_detector_type 'Rigaku Saturn724+'
_diffrn_measured_fraction_theta_full 0.9986
_diffrn_measured_fraction_theta_max 0.9236
_diffrn_measurement_details
;
List of Runs (angles in degrees, time in seconds):

  # Type    Start    End  Width  t~exp~   \w     \q     \k     \f   Frames
--------------------------------------------------------------------------
  1  \w   -108.00  19.00   1.00    5.00    --  -19.10 -72.00-150.00  127
  2  \w   -108.00  19.00   1.00    5.00    --  -19.10 -72.00 -60.00  127
  3  \w   -108.00  15.00   1.00    5.00    --  -19.10 -37.00-150.00  123
  4  \w   -108.00  19.00   1.00    5.00    --  -19.10 -72.00  30.00  127
  5  \w    -53.00  70.00   1.00    5.00    --  -19.10  37.00-180.00  123
  6  \w   -108.00  16.00   1.00    5.00    --  -19.10 -57.00  60.00  124
  7  \w    -57.00  70.00   1.00    5.00    --  -19.10  72.00  90.00  127
  8  \w    -57.00 -32.00   1.00    5.00    --  -19.10  72.00-120.00   25
  9  \w    -57.00  70.00   1.00    5.00    --  -19.10  72.00 -30.00  127
;
_diffrn_measurement_device 'AFC12 (Right): Kappa 3 circle'
_diffrn_measurement_device_type 'Rigaku Saturn724+ (2x2 bin mode)'
_diffrn_measurement_method 'profile data from \w-scans'
_diffrn_measurement_specimen_support 'Mitegen 50um'
_diffrn_orient_matrix_type 'CrysAlisPro convention (1999,Acta A55,543-557)'
_diffrn_orient_matrix_UB_11 -0.0294618000
_diffrn_orient_matrix_UB_12 0.0224763000
_diffrn_orient_matrix_UB_13 -0.0117338000
_diffrn_orient_matrix_UB_21 -0.0262653000
_diffrn_orient_matrix_UB_22 -0.0112913000
_diffrn_orient_matrix_UB_23 0.0279398000
_diffrn_orient_matrix_UB_31 0.0108965000
_diffrn_orient_matrix_UB_32 0.0270361000
_diffrn_orient_matrix_UB_33 0.0135452000
_diffrn_radiation_collimation 0.3
_diffrn_radiation_monochromator Confocal
_diffrn_radiation_probe x-ray
_diffrn_radiation_type 'Mo K\a'
_diffrn_radiation_wavelength 0.71073
_diffrn_reflns_av_R_equivalents 0.0452
_diffrn_reflns_av_unetI/netI 0.0439
_diffrn_reflns_Laue_measured_fraction_full 0.998
_diffrn_reflns_Laue_measured_fraction_max 0.998
_diffrn_reflns_limit_h_max 25
_diffrn_reflns_limit_h_min -24
_diffrn_reflns_limit_k_max 27
_diffrn_reflns_limit_k_min -27
_diffrn_reflns_limit_l_max 31
_diffrn_reflns_limit_l_min -30
_diffrn_reflns_number 198471
_diffrn_reflns_point_group_measured_fraction_full 0.998
_diffrn_reflns_point_group_measured_fraction_max 0.998
_diffrn_reflns_theta_full 25.242
_diffrn_reflns_theta_max 30.82
_diffrn_reflns_theta_min 2.87
_diffrn_source 'Rotating Anode'
_diffrn_source_current 24.0
_diffrn_source_power 1.2
_diffrn_source_target Mo
_diffrn_source_type 'Rotating Anode'
_diffrn_source_voltage 50.0
_exptl_absorpt_coefficient_mu 0.375
_exptl_absorpt_correction_T_max 1.00000
_exptl_absorpt_correction_T_min 0.68007
_exptl_absorpt_correction_type multi-scan
_exptl_absorpt_process_details
;
CrysAlisPro 1.171.39.34b (Rigaku Oxford Diffraction, 2017)
Empirical absorption correction using spherical harmonics,
 implemented in SCALE3 ABSPACK scaling algorithm.
;
_exptl_crystal_colour orange
_exptl_crystal_colour_primary orange
_exptl_crystal_density_diffrn 1.178
_exptl_crystal_description block
_exptl_crystal_F_000 2768
_exptl_crystal_size_max 0.28
_exptl_crystal_size_mid 0.24
_exptl_crystal_size_min 0.2
_refine_diff_density_max 1.645
_refine_diff_density_min -0.734
_refine_diff_density_rms 0.067
_refine_ls_extinction_method none
_refine_ls_goodness_of_fit_ref 1.073
_refine_ls_hydrogen_treatment constr
_refine_ls_matrix_type full
_refine_ls_number_parameters 1703
_refine_ls_number_reflns 28866
_refine_ls_number_restraints 0
_refine_ls_restrained_S_all 1.073
_refine_ls_R_factor_all 0.0660
_refine_ls_R_factor_gt 0.0588
_refine_ls_shift/su_max 0.001
_refine_ls_shift/su_mean 0.000
_refine_ls_structure_factor_coef Fsqd
_refine_ls_weighting_details 'w=1/[\s^2^(Fo^2^)+(0.0801P)^2^+7.2005P] where P=(Fo^2^+2Fc^2^)/3'
_refine_ls_weighting_scheme calc
_refine_ls_wR_factor_gt 0.1547
_refine_ls_wR_factor_ref 0.1619
_reflns_Friedel_coverage 0.000
_reflns_number_gt 25227
_reflns_number_total 28866
_reflns_threshold_expression 'I > 2\s(I)'
_cod_data_source_file ja8b09715_si_013.cif
_cod_data_source_block 6-Ni(II)
_cod_original_formula_sum 'C70.20 H84.80 Cl1.50 N9 Ni O8.70'
_cod_database_code 4133343
_shelx_space_group_comment
;
The symmetry employed for this shelxl refinement is uniquely defined
by the following loop, which should always be used as a source of
symmetry information in preference to the above space-group names.
They are only intended as comments.
;
_shelx_estimated_absorpt_t_max 0.929
_shelx_estimated_absorpt_t_min 0.902
_reflns_odcompleteness_completeness 99.86
_reflns_odcompleteness_iscentric 1
_reflns_odcompleteness_theta 27.42
_olex2_refinement_description
;
1. Fixed Uiso
 At 1.2 times of:
  All C(H) groups, All C(H,H) groups
 At 1.5 times of:
  All C(H,H,H) groups, All O(H,H) groups
2. Others
 Fixed Sof: O201(0.6) C170(0.5) C203(0.6) H20C(0.6) H20D(0.6) C67(0.6)
 H67A(0.6) H67B(0.6) H67C(0.6) C202(0.6) H20E(0.6) H20F(0.6) C69(0.6) H69A(0.6)
 H69B(0.6) H69C(0.6) C204(0.6) H20G(0.6) H20H(0.6) H20I(0.6) C201(0.6)
 H20J(0.6) H20K(0.6) H20L(0.6) C68(0.6) H68A(0.6) H68B(0.6) H68C(0.6) C173(0.5)
 H17A(0.5) H17B(0.5) H17C(0.5) C169(0.5) H16J(0.5) H16K(0.5) H16L(0.5)
 C167(0.5) H16M(0.5) H16N(0.5) H16O(0.5) C166(0.5) C172(0.5) H17D(0.5)
 H17E(0.5) H17F(0.5) C168(0.5) H16P(0.5) H16Q(0.5) H16R(0.5) C171(0.5)
 H17G(0.5) H17H(0.5) H17I(0.5) O302(0.4) H30C(0.4) H30D(0.4) O301(0.4)
 H30E(0.4) H30F(0.4) C71(0.4) H71A(0.4) H71B(0.4) H71C(0.4) C72(0.4) H72A(0.4)
 H72B(0.4) H72C(0.4) C70(0.4) H70A(0.4) H70B(0.4) H70C(0.4)
3.a Free rotating group:
 O302(H30C,H30D), O301(H30E,H30F)
3.b Secondary CH2 refined with riding coordinates:
 C13(H13G,H13H), C132(H13A,H13B), C131(H13C,H13D), C111(H11A,H11B), C130(H13E,
 H13F), C11(H11G,H11H), C12(H12I,H12J), C20(H20A,H20B), C112(H11C,H11D),
 C21(H21A,H21B), C123(H12A,H12B), C113(H11E,H11F), C23(H23A,H23B), C31(H31A,
 H31B), C22(H22A,H22B), C122(H12C,H12D), C121(H12E,H12F), C120(H12G,H12H),
 C32(H32A,H32B), C30(H30A,H30B), C203(H20C,H20D), C202(H20E,H20F)
3.c Aromatic/amide H refined with riding coordinates:
 C41(H41), C141(H141), C33(H33), C102(H102), C36(H36), C133(H133), C107(H107),
 C57(H57), C38(H38), C104(H104), C37(H37), C19(H19), C18(H18), C103(H103),
 C138(H138), C126(H126), C128(H128), C47(H47), C143(H143), C108(H108), C16(H16),
  C136(H136), C45(H45), C137(H137), C157(H157), C125(H125), C109(H109),
 C43(H43), C118(H118), C119(H119), C15(H15), C59(H59), C61(H61), C129(H129),
 C9(H9), C147(H147), C161(H161), C25(H25), C159(H159), C7(H7), C26(H26),
 C145(H145), C115(H115), C116(H116), C29(H29), C8(H8), C28(H28), C4(H4), C2(H2),
  C3(H3)
3.d Idealised Me refined as rotating group:
 C55(H55A,H55B,H55C), C163(H16A,H16B,H16C), C54(H54A,H54B,H54C), C53(H53A,H53B,
 H53C), C164(H16D,H16E,H16F), C50(H50A,H50B,H50C), C150(H15A,H15B,H15C),
 C149(H14A,H14B,H14C), C151(H15D,H15E,H15F), C165(H16G,H16H,H16I), C51(H51A,
 H51B,H51C), C65(H65A,H65B,H65C), C64(H64A,H64B,H64C), C49(H49A,H49B,H49C),
 C153(H15G,H15H,H15I), C63(H63A,H63B,H63C), C154(H15J,H15K,H15L), C155(H15M,
 H15N,H15O), C67(H67A,H67B,H67C), C69(H69A,H69B,H69C), C204(H20G,H20H,H20I),
 C201(H20J,H20K,H20L), C68(H68A,H68B,H68C), C173(H17A,H17B,H17C), C169(H16J,
 H16K,H16L), C167(H16M,H16N,H16O), C172(H17D,H17E,H17F), C168(H16P,H16Q,H16R),
 C171(H17G,H17H,H17I), C71(H71A,H71B,H71C), C72(H72A,H72B,H72C), C70(H70A,H70B,
 H70C)
;
_shelx_shelxl_version_number 2018/1
_olex2_submission_special_instructions 'No special instructions were received'
_oxdiff_exptl_absorpt_empirical_details
;
Empirical correction (ABSPACK) includes:
- Absorption correction using spherical harmonics
- Frame scaling
;
_oxdiff_exptl_absorpt_empirical_full_max 1.638
_oxdiff_exptl_absorpt_empirical_full_min 0.580

loop_
_space_group_symop_operation_xyz
'x, y, z'
'-x, -y, -z'

loop_
_atom_site_label
_atom_site_type_symbol
_atom_site_fract_x
_atom_site_fract_y
_atom_site_fract_z
_atom_site_U_iso_or_equiv
_atom_site_adp_type
_atom_site_occupancy
_atom_site_site_symmetry_order
_atom_site_calc_flag
_atom_site_refinement_flags_posn
_atom_site_refinement_flags_occupancy
_atom_site_disorder_assembly
_atom_site_disorder_group
Ni01 Ni 0.98370(2) 0.31300(2) 0.43000(2) 0.02151(8) Uani 1 1 d . . . .
Ni02 Ni 0.45186(2) 0.22736(2) 0.69315(2) 0.02513(9) Uani 1 1 d . . . .
Cl21 Cl 0.42958(4) 0.65904(3) 0.58042(3) 0.03139(14) Uani 1 1 d . . . .
Cl31 Cl 0.17578(4) 0.29211(3) 0.58810(3) 0.03580(15) Uani 1 1 d . . . .
Cl41 Cl 0.87406(4) 0.06723(3) 0.64018(3) 0.03442(15) Uani 1 1 d . . . .
O1 O 0.61695(11) 0.53901(10) 0.73543(9) 0.0331(4) Uani 1 1 d . . . .
O2 O 0.36993(12) 0.54265(11) 0.82563(9) 0.0407(5) Uani 1 1 d . . . .
O43 O 0.81948(12) 0.01303(10) 0.65188(10) 0.0397(5) Uani 1 1 d . . . .
O33 O 0.11585(12) 0.33402(10) 0.55998(10) 0.0399(5) Uani 1 1 d . . . .
N106 N 1.03200(11) 0.21535(10) 0.44133(9) 0.0221(4) Uani 1 1 d . . . .
N109 N 1.03570(12) 0.29122(11) 0.24154(9) 0.0251(4) Uani 1 1 d . . . .
N107 N 1.01137(11) 0.29610(10) 0.33866(9) 0.0236(4) Uani 1 1 d . . . .
N5 N 0.43106(12) 0.20664(11) 0.60978(10) 0.0271(4) Uani 1 1 d . . . .
N101 N 1.04695(11) 0.39674(10) 0.42256(9) 0.0232(4) Uani 1 1 d . . . .
N102 N 0.89920(11) 0.38646(10) 0.42002(9) 0.0234(4) Uani 1 1 d . . . .
N105 N 0.96666(11) 0.28426(10) 0.52801(9) 0.0231(4) Uani 1 1 d . . . .
N2 N 0.54858(12) 0.16942(11) 0.70709(9) 0.0260(4) Uani 1 1 d . . . .
N7 N 0.47282(12) 0.29150(11) 0.75338(9) 0.0263(4) Uani 1 1 d . . . .
N3 N 0.51073(12) 0.34098(11) 0.81898(9) 0.0262(4) Uani 1 1 d . . . .
O22 O 0.50982(11) 0.64089(12) 0.58409(10) 0.0442(5) Uani 1 1 d . . . .
N6 N 0.45145(11) 0.32504(10) 0.63933(9) 0.0234(4) Uani 1 1 d . . . .
N103 N 0.95181(12) 0.26905(11) 0.62733(9) 0.0254(4) Uani 1 1 d . . . .
O102 O 1.23718(12) 0.17342(10) 0.17472(9) 0.0373(4) Uani 1 1 d . . . .
N9 N 0.41922(12) 0.17194(11) 0.52645(10) 0.0277(4) Uani 1 1 d . . . .
N8 N 0.42804(13) 0.14963(11) 0.58656(10) 0.0288(5) Uani 1 1 d . . . .
O44 O 0.95001(12) 0.03938(11) 0.61938(11) 0.0462(5) Uani 1 1 d . . . .
N4 N 0.49279(13) 0.27892(11) 0.80846(10) 0.0284(5) Uani 1 1 d . . . .
N104 N 0.93747(12) 0.31445(11) 0.57641(9) 0.0253(4) Uani 1 1 d . . . .
O42 O 0.87198(14) 0.09384(11) 0.69688(10) 0.0491(5) Uani 1 1 d . . . .
O21 O 0.38234(13) 0.61309(13) 0.62842(10) 0.0490(5) Uani 1 1 d . . . .
N108 N 1.00405(12) 0.33231(11) 0.28341(9) 0.0262(4) Uani 1 1 d . . . .
O41 O 0.85318(13) 0.12263(11) 0.59287(11) 0.0521(6) Uani 1 1 d . . . .
O101 O 1.01420(13) 0.04720(11) 0.25015(11) 0.0480(5) Uani 1 1 d . . . .
N1 N 0.40180(13) 0.14830(12) 0.75477(10) 0.0320(5) Uani 1 1 d . . . .
O31 O 0.23992(13) 0.33382(12) 0.58369(13) 0.0572(6) Uani 1 1 d . . . .
O32 O 0.14529(13) 0.26558(14) 0.65205(10) 0.0546(6) Uani 1 1 d . . . .
O34 O 0.20016(16) 0.23517(12) 0.55497(12) 0.0618(7) Uani 1 1 d . . . .
O23 O 0.41560(14) 0.64824(17) 0.52115(11) 0.0658(8) Uani 1 1 d . . . .
C105 C 1.00234(14) 0.45613(12) 0.42572(11) 0.0241(5) Uani 1 1 d . . . .
C140 C 1.04712(13) 0.23220(12) 0.33232(11) 0.0234(5) Uani 1 1 d . . . .
C101 C 1.12463(14) 0.39825(12) 0.41742(11) 0.0241(5) Uani 1 1 d . . . .
C40 C 0.42442(14) 0.26462(13) 0.56536(11) 0.0249(5) Uani 1 1 d . . . .
C134 C 0.99948(14) 0.22065(13) 0.54737(11) 0.0242(5) Uani 1 1 d . . . .
C139 C 1.05606(13) 0.18474(12) 0.39064(11) 0.0237(5) Uani 1 1 d . . . .
C135 C 1.03353(14) 0.17937(13) 0.49918(11) 0.0253(5) Uani 1 1 d . . . .
C106 C 0.91905(14) 0.45053(13) 0.42528(11) 0.0249(5) Uani 1 1 d . . . .
C41 C 0.41652(15) 0.24199(13) 0.51175(12) 0.0283(5) Uani 1 1 d . . . .
H41 H 0.410463 0.269724 0.472691 0.034 Uiso 1 1 calc R . . .
C141 C 1.06290(14) 0.22927(13) 0.26978(11) 0.0252(5) Uani 1 1 d . . . .
H141 H 1.087570 0.191879 0.250422 0.030 Uiso 1 1 calc R . . .
C34 C 0.47754(14) 0.36068(13) 0.72795(11) 0.0245(5) Uani 1 1 d . . . .
C33 C 0.50207(14) 0.39271(13) 0.77054(11) 0.0260(5) Uani 1 1 d . . . .
H33 H 0.511000 0.440669 0.766836 0.031 Uiso 1 1 calc R . . .
C102 C 1.15844(15) 0.45999(13) 0.41688(12) 0.0283(5) Uani 1 1 d . . . .
H102 H 1.212845 0.460901 0.413173 0.034 Uiso 1 1 calc R . . .
C39 C 0.42983(13) 0.33222(13) 0.58306(11) 0.0244(5) Uani 1 1 d . . . .
C17 C 0.64457(14) 0.49606(13) 0.69233(12) 0.0272(5) Uani 1 1 d . . . .
C36 C 0.44295(14) 0.44776(13) 0.63431(11) 0.0265(5) Uani 1 1 d . . . .
H36 H 0.447363 0.487156 0.652670 0.032 Uiso 1 1 calc R . . .
C35 C 0.45725(13) 0.38143(13) 0.66514(11) 0.0236(5) Uani 1 1 d . . . .
C13 C 0.72734(14) 0.34264(13) 0.57318(12) 0.0287(5) Uani 1 1 d . . . .
H13G H 0.782349 0.349276 0.554507 0.034 Uiso 1 1 calc R . . .
H13H H 0.697609 0.350060 0.538543 0.034 Uiso 1 1 calc R . . .
C133 C 0.99021(15) 0.21041(13) 0.61164(11) 0.0270(5) Uani 1 1 d . . . .
H133 H 1.007010 0.171018 0.638860 0.032 Uiso 1 1 calc R . . .
C42 C 0.41814(15) 0.12220(14) 0.48559(12) 0.0296(5) Uani 1 1 d . . . .
C107 C 0.86567(15) 0.50615(14) 0.42672(12) 0.0300(5) Uani 1 1 d . . . .
H107 H 0.880134 0.550360 0.431379 0.036 Uiso 1 1 calc R . . .
C57 C 0.57357(14) 0.39935(14) 0.88353(12) 0.0279(5) Uani 1 1 d . . . .
H57 H 0.589523 0.433965 0.848079 0.034 Uiso 1 1 calc R . . .
C110 C 0.82695(14) 0.37702(13) 0.41268(11) 0.0265(5) Uani 1 1 d . . . .
C38 C 0.41459(14) 0.39753(14) 0.54961(12) 0.0281(5) Uani 1 1 d . . . .
H38 H 0.399534 0.402439 0.509890 0.034 Uiso 1 1 calc R . . .
C104 C 1.03377(15) 0.51883(13) 0.42601(12) 0.0280(5) Uani 1 1 d . . . .
H104 H 1.001696 0.559854 0.429057 0.034 Uiso 1 1 calc R . . .
C14 C 0.69985(14) 0.39703(13) 0.61453(11) 0.0259(5) Uani 1 1 d . . . .
C56 C 0.53091(15) 0.34483(14) 0.87869(11) 0.0279(5) Uani 1 1 d . . . .
C132 C 1.17021(14) 0.33064(13) 0.41134(12) 0.0270(5) Uani 1 1 d . . . .
H13A H 1.157203 0.312817 0.375627 0.032 Uiso 1 1 calc R . . .
H13B H 1.153644 0.296303 0.449616 0.032 Uiso 1 1 calc R . . .
C37 C 0.42189(14) 0.45584(13) 0.57565(12) 0.0280(5) Uani 1 1 d . . . .
H37 H 0.412469 0.501168 0.553337 0.034 Uiso 1 1 calc R . . .
C19 C 0.64777(14) 0.45115(13) 0.59731(12) 0.0267(5) Uani 1 1 d . . . .
H19 H 0.630314 0.454269 0.558712 0.032 Uiso 1 1 calc R . . .
C131 C 1.25778(14) 0.33505(13) 0.40160(13) 0.0289(5) Uani 1 1 d . . . .
H13C H 1.271919 0.347852 0.439194 0.035 Uiso 1 1 calc R . . .
H13D H 1.274470 0.372200 0.365595 0.035 Uiso 1 1 calc R . . .
C127 C 1.28325(14) 0.24045(13) 0.33312(12) 0.0282(5) Uani 1 1 d . . . .
O24 O 0.41223(16) 0.72873(13) 0.58737(18) 0.0831(10) Uani 1 1 d . . . .
C158 C 0.84457(15) 0.26618(14) 0.79005(12) 0.0304(6) Uani 1 1 d . . . .
C18 C 0.62028(14) 0.50114(13) 0.63505(12) 0.0278(5) Uani 1 1 d . . . .
H18 H 0.585509 0.538056 0.621806 0.033 Uiso 1 1 calc R . . .
C156 C 0.92671(15) 0.28664(13) 0.68917(11) 0.0261(5) Uani 1 1 d . . . .
C103 C 1.11272(15) 0.52026(13) 0.42177(12) 0.0295(5) Uani 1 1 d . . . .
H103 H 1.135551 0.562465 0.422203 0.035 Uiso 1 1 calc R . . .
C58 C 0.59285(15) 0.40258(14) 0.94178(12) 0.0310(6) Uani 1 1 d . . . .
C142 C 1.03167(15) 0.31411(14) 0.17660(11) 0.0288(5) Uani 1 1 d . . . .
C6 C 0.53485(17) 0.11384(14) 0.75418(12) 0.0320(6) Uani 1 1 d . . . .
C111 C 0.80950(15) 0.30743(13) 0.40022(12) 0.0296(5) Uani 1 1 d . . . .
H11A H 0.762500 0.290127 0.429300 0.036 Uiso 1 1 calc R . . .
H11B H 0.852901 0.273491 0.407599 0.036 Uiso 1 1 calc R . . .
C138 C 1.08232(15) 0.11572(13) 0.39637(12) 0.0295(5) Uani 1 1 d . . . .
H138 H 1.098161 0.094188 0.360579 0.035 Uiso 1 1 calc R . . .
C130 C 1.30025(15) 0.26637(14) 0.38954(13) 0.0310(6) Uani 1 1 d . . . .
H13E H 1.356478 0.272243 0.383726 0.037 Uiso 1 1 calc R . . .
H13F H 1.286257 0.230354 0.427087 0.037 Uiso 1 1 calc R . . .
C10 C 0.62205(15) 0.18282(13) 0.67841(12) 0.0281(5) Uani 1 1 d . . . .
C11 C 0.63406(15) 0.25006(13) 0.63173(12) 0.0292(5) Uani 1 1 d . . . .
H11G H 0.606811 0.288776 0.651443 0.035 Uiso 1 1 calc R . . .
H11H H 0.610109 0.246944 0.595316 0.035 Uiso 1 1 calc R . . .
C126 C 1.28421(16) 0.28466(14) 0.27544(13) 0.0329(6) Uani 1 1 d . . . .
H126 H 1.295176 0.332162 0.271687 0.040 Uiso 1 1 calc R . . .
C128 C 1.26726(15) 0.17135(14) 0.33622(13) 0.0325(6) Uani 1 1 d . . . .
H128 H 1.266294 0.140211 0.374819 0.039 Uiso 1 1 calc R . . .
C47 C 0.46062(15) 0.13525(14) 0.42550(12) 0.0296(5) Uani 1 1 d . . . .
H47 H 0.488791 0.176293 0.411390 0.036 Uiso 1 1 calc R . . .
C143 C 1.09278(15) 0.29689(14) 0.13152(12) 0.0305(6) Uani 1 1 d . . . .
H143 H 1.137319 0.271471 0.143479 0.037 Uiso 1 1 calc R . . .
C108 C 0.79060(16) 0.49610(14) 0.42125(13) 0.0341(6) Uani 1 1 d . . . .
H108 H 0.752678 0.533306 0.422969 0.041 Uiso 1 1 calc R . . .
C16 C 0.69892(15) 0.44361(14) 0.70920(12) 0.0296(5) Uani 1 1 d . . . .
H16 H 0.717471 0.441137 0.747252 0.036 Uiso 1 1 calc R . . .
C12 C 0.71866(15) 0.26753(13) 0.60824(13) 0.0303(5) Uani 1 1 d . . . .
H12I H 0.743309 0.235146 0.580006 0.036 Uiso 1 1 calc R . . .
H12J H 0.745921 0.260624 0.644336 0.036 Uiso 1 1 calc R . . .
C44 C 0.37593(16) 0.01435(14) 0.47002(13) 0.0325(6) Uani 1 1 d . . . .
C136 C 1.06190(16) 0.11078(14) 0.50833(12) 0.0320(6) Uani 1 1 d . . . .
H136 H 1.065591 0.086317 0.549107 0.038 Uiso 1 1 calc R . . .
C45 C 0.41850(17) 0.02775(15) 0.40977(13) 0.0346(6) Uani 1 1 d . . . .
H45 H 0.418547 -0.005210 0.383139 0.042 Uiso 1 1 calc R . . .
C137 C 1.08477(17) 0.07883(14) 0.45628(12) 0.0338(6) Uani 1 1 d . . . .
H137 H 1.102291 0.031271 0.461612 0.041 Uiso 1 1 calc R . . .
C5 C 0.45267(17) 0.10447(15) 0.78300(12) 0.0350(6) Uani 1 1 d . . . .
C144 C 1.08770(17) 0.31758(16) 0.06821(12) 0.0362(6) Uani 1 1 d . . . .
C157 C 0.86971(15) 0.24859(13) 0.73057(12) 0.0284(5) Uani 1 1 d . . . .
H157 H 0.848047 0.211187 0.718790 0.034 Uiso 1 1 calc R . . .
C125 C 1.26958(16) 0.26089(14) 0.22374(13) 0.0334(6) Uani 1 1 d . . . .
H125 H 1.270504 0.291994 0.185129 0.040 Uiso 1 1 calc R . . .
C20 C 0.55127(16) 0.58502(14) 0.72432(13) 0.0331(6) Uani 1 1 d . . . .
H20A H 0.512996 0.560214 0.710103 0.040 Uiso 1 1 calc R . . .
H20B H 0.567636 0.625378 0.691435 0.040 Uiso 1 1 calc R . . .
C109 C 0.77113(15) 0.43167(14) 0.41326(13) 0.0321(6) Uani 1 1 d . . . .
H109 H 0.720205 0.424703 0.408213 0.038 Uiso 1 1 calc R . . .
C114 C 0.83896(16) 0.19528(14) 0.29802(13) 0.0335(6) Uani 1 1 d . . . .
C43 C 0.37586(15) 0.06385(14) 0.50880(12) 0.0305(6) Uani 1 1 d . . . .
H43 H 0.347201 0.057186 0.550213 0.037 Uiso 1 1 calc R . . .
C118 C 0.92653(16) 0.09711(15) 0.32508(14) 0.0363(6) Uani 1 1 d . . . .
H118 H 0.945449 0.063540 0.356307 0.044 Uiso 1 1 calc R . . .
C112 C 0.79706(16) 0.31387(14) 0.33190(13) 0.0326(6) Uani 1 1 d . . . .
H11C H 0.756732 0.350957 0.324130 0.039 Uiso 1 1 calc R . . .
H11D H 0.845507 0.328570 0.303419 0.039 Uiso 1 1 calc R . . .
C119 C 0.86819(16) 0.14499(14) 0.34236(14) 0.0349(6) Uani 1 1 d . . . .
H119 H 0.847519 0.143577 0.385478 0.042 Uiso 1 1 calc R . . .
C15 C 0.72589(15) 0.39530(14) 0.67099(12) 0.0302(5) Uani 1 1 d . . . .
H15 H 0.762961 0.360049 0.683228 0.036 Uiso 1 1 calc R . . .
C46 C 0.46128(16) 0.08704(14) 0.38611(12) 0.0331(6) Uani 1 1 d . . . .
C124 C 1.25351(15) 0.19143(14) 0.22826(12) 0.0315(6) Uani 1 1 d . . . .
C117 C 0.95777(16) 0.09783(15) 0.26204(14) 0.0365(6) Uani 1 1 d . . . .
C59 C 0.56691(17) 0.35062(15) 0.99210(13) 0.0357(6) Uani 1 1 d . . . .
H59 H 0.579500 0.352545 1.031681 0.043 Uiso 1 1 calc R . . .
C162 C 0.78056(18) 0.22462(15) 0.83619(13) 0.0382(7) Uani 1 1 d . . . .
C21 C 0.51593(17) 0.60946(16) 0.78484(13) 0.0378(6) Uani 1 1 d . . . .
H21A H 0.551104 0.641494 0.794194 0.045 Uiso 1 1 calc R . . .
H21B H 0.510784 0.568802 0.819227 0.045 Uiso 1 1 calc R . . .
C61 C 0.50536(16) 0.29360(15) 0.92909(12) 0.0326(6) Uani 1 1 d . . . .
H61 H 0.475818 0.257305 0.923852 0.039 Uiso 1 1 calc R . . .
C129 C 1.25263(16) 0.14614(14) 0.28489(13) 0.0341(6) Uani 1 1 d . . . .
H129 H 1.242167 0.098545 0.288454 0.041 Uiso 1 1 calc R . . .
C9 C 0.68258(17) 0.13735(14) 0.69372(14) 0.0367(6) Uani 1 1 d . . . .
H9 H 0.733654 0.145626 0.671920 0.044 Uiso 1 1 calc R . . .
C147 C 0.96583(15) 0.35119(15) 0.16137(12) 0.0341(6) Uani 1 1 d . . . .
H147 H 0.925558 0.362805 0.193411 0.041 Uiso 1 1 calc R . . .
C24 C 0.33797(16) 0.48382(16) 0.81776(13) 0.0362(6) Uani 1 1 d . . . .
C161 C 0.96084(17) 0.34086(15) 0.70429(12) 0.0345(6) Uani 1 1 d . . . .
H161 H 1.000172 0.365392 0.674903 0.041 Uiso 1 1 calc R . . .
C25 C 0.34800(16) 0.42488(16) 0.86188(14) 0.0389(7) Uani 1 1 d . . . .
H25 H 0.372767 0.427742 0.895892 0.047 Uiso 1 1 calc R . . .
C159 C 0.87852(17) 0.32148(15) 0.80465(13) 0.0373(6) Uani 1 1 d . . . .
H159 H 0.861288 0.334249 0.844606 0.045 Uiso 1 1 calc R . . .
C7 C 0.59449(19) 0.06867(15) 0.77243(14) 0.0406(7) Uani 1 1 d . . . .
H7 H 0.584386 0.030750 0.806097 0.049 Uiso 1 1 calc R . . .
C26 C 0.32187(18) 0.36203(18) 0.85623(15) 0.0462(8) Uani 1 1 d . . . .
H26 H 0.329921 0.321854 0.886248 0.055 Uiso 1 1 calc R . . .
C52 C 0.50827(18) 0.09625(16) 0.31876(13) 0.0380(6) Uani 1 1 d . . . .
C60 C 0.52318(17) 0.29560(15) 0.98741(13) 0.0358(6) Uani 1 1 d . . . .
C145 C 1.02038(17) 0.35409(17) 0.05370(13) 0.0407(7) Uani 1 1 d . . . .
H145 H 1.016138 0.367889 0.010881 0.049 Uiso 1 1 calc R . . .
C115 C 0.87213(17) 0.19571(15) 0.23564(14) 0.0377(6) Uani 1 1 d . . . .
H115 H 0.853772 0.229781 0.204495 0.045 Uiso 1 1 calc R . . .
C123 C 1.25086(18) 0.10193(15) 0.16581(14) 0.0398(7) Uani 1 1 d . . . .
H12A H 1.293567 0.080635 0.187360 0.048 Uiso 1 1 calc R . . .
H12B H 1.267372 0.100948 0.120593 0.048 Uiso 1 1 calc R . . .
C113 C 0.77315(16) 0.24661(15) 0.31556(14) 0.0371(6) Uani 1 1 d . . . .
H11E H 0.737095 0.223092 0.351922 0.045 Uiso 1 1 calc R . . .
H11F H 0.744665 0.259314 0.280225 0.045 Uiso 1 1 calc R . . .
C62 C 0.64233(17) 0.46140(16) 0.94780(14) 0.0373(6) Uani 1 1 d . . . .
C1 C 0.32518(18) 0.14141(17) 0.77400(13) 0.0413(7) Uani 1 1 d . . . .
C160 C 0.93679(18) 0.35906(17) 0.76320(13) 0.0419(7) Uani 1 1 d . . . .
C66 C 0.4970(2) 0.23900(18) 1.04380(14) 0.0477(8) Uani 1 1 d . . . .
C148 C 1.15678(18) 0.30308(18) 0.01820(13) 0.0435(7) Uani 1 1 d . . . .
C48 C 0.32635(18) -0.04926(16) 0.49390(14) 0.0397(7) Uani 1 1 d . . . .
C116 C 0.93090(17) 0.14846(15) 0.21694(14) 0.0388(6) Uani 1 1 d . . . .
H116 H 0.952495 0.150685 0.173895 0.047 Uiso 1 1 calc R . . .
C23 C 0.37542(18) 0.60152(16) 0.77552(14) 0.0411(7) Uani 1 1 d . . . .
H23A H 0.325147 0.628048 0.776893 0.049 Uiso 1 1 calc R . . .
H23B H 0.389109 0.585514 0.734708 0.049 Uiso 1 1 calc R . . .
C31 C 0.27911(17) 0.26665(18) 0.73800(14) 0.0429(7) Uani 1 1 d . . . .
H31A H 0.332992 0.279139 0.720221 0.052 Uiso 1 1 calc R . . .
H31B H 0.245309 0.294555 0.710673 0.052 Uiso 1 1 calc R . . .
C146 C 0.95904(17) 0.37131(17) 0.09895(13) 0.0415(7) Uani 1 1 d . . . .
C22 C 0.43622(19) 0.64691(16) 0.78280(15) 0.0447(7) Uani 1 1 d . . . .
H22A H 0.419087 0.666011 0.821887 0.054 Uiso 1 1 calc R . . .
H22B H 0.441330 0.686623 0.747516 0.054 Uiso 1 1 calc R . . .
C29 C 0.29920(17) 0.48000(18) 0.76897(15) 0.0448(7) Uani 1 1 d . . . .
H29 H 0.291085 0.520224 0.739017 0.054 Uiso 1 1 calc R . . .
C122 C 1.18069(18) 0.05888(16) 0.19027(15) 0.0411(7) Uani 1 1 d . . . .
H12C H 1.164132 0.060440 0.235383 0.049 Uiso 1 1 calc R . . .
H12D H 1.195575 0.009854 0.186205 0.049 Uiso 1 1 calc R . . .
C8 C 0.66891(19) 0.08016(15) 0.74049(15) 0.0430(7) Uani 1 1 d . . . .
H8 H 0.710349 0.048783 0.750734 0.052 Uiso 1 1 calc R . . .
C27 C 0.2840(2) 0.3561(2) 0.80760(15) 0.0514(9) Uani 1 1 d . . . .
C121 C 1.11196(17) 0.08234(16) 0.15704(14) 0.0401(7) Uani 1 1 d . . . .
H12E H 1.097683 0.131853 0.159471 0.048 Uiso 1 1 calc R . . .
H12F H 1.126879 0.078288 0.112306 0.048 Uiso 1 1 calc R . . .
C120 C 1.04283(18) 0.03864(17) 0.18639(15) 0.0447(7) Uani 1 1 d . . . .
H12G H 1.001173 0.052172 0.161511 0.054 Uiso 1 1 calc R . . .
H12H H 1.057781 -0.011025 0.185288 0.054 Uiso 1 1 calc R . . .
C28 C 0.27272(19) 0.4161(2) 0.76511(16) 0.0512(8) Uani 1 1 d . . . .
H28 H 0.245933 0.413552 0.732182 0.061 Uiso 1 1 calc R . . .
C4 C 0.4280(2) 0.05472(19) 0.83525(15) 0.0533(9) Uani 1 1 d . . . .
H4 H 0.464195 0.025307 0.855926 0.064 Uiso 1 1 calc R . . .
C32 C 0.27171(17) 0.18946(18) 0.73753(15) 0.0451(7) Uani 1 1 d . . . .
H32A H 0.217779 0.177101 0.755257 0.054 Uiso 1 1 calc R . . .
H32B H 0.282545 0.181736 0.693629 0.054 Uiso 1 1 calc R . . .
C55 C 0.5541(2) 0.16134(19) 0.30289(15) 0.0562(9) Uani 1 1 d . . . .
H55A H 0.518815 0.202234 0.306522 0.084 Uiso 1 1 calc GR . . .
H55B H 0.582826 0.165423 0.259955 0.084 Uiso 1 1 calc GR . . .
H55C H 0.590408 0.158485 0.331912 0.084 Uiso 1 1 calc GR . . .
C163 C 0.70450(19) 0.24207(19) 0.81148(18) 0.0539(9) Uani 1 1 d . . . .
H16A H 0.690921 0.291884 0.809532 0.081 Uiso 1 1 calc GR . . .
H16B H 0.663457 0.215077 0.839597 0.081 Uiso 1 1 calc GR . . .
H16C H 0.710507 0.230394 0.769519 0.081 Uiso 1 1 calc GR . . .
C54 C 0.56407(19) 0.03225(18) 0.31253(15) 0.0471(8) Uani 1 1 d . . . .
H54A H 0.598857 0.028016 0.342888 0.071 Uiso 1 1 calc GR . . .
H54B H 0.594407 0.037774 0.270089 0.071 Uiso 1 1 calc GR . . .
H54C H 0.534457 -0.009760 0.320637 0.071 Uiso 1 1 calc GR . . .
C53 C 0.4534(2) 0.10057(19) 0.27197(14) 0.0500(8) Uani 1 1 d . . . .
H53A H 0.422364 0.059307 0.282648 0.075 Uiso 1 1 calc GR . . .
H53B H 0.483533 0.102699 0.229657 0.075 Uiso 1 1 calc GR . . .
H53C H 0.419311 0.142474 0.273671 0.075 Uiso 1 1 calc GR . . .
O201 O 0.8907(2) 0.90845(19) 0.23038(19) 0.0478(9) Uani 0.6 1 d . P A 1
C164 C 0.8005(2) 0.14636(17) 0.84109(16) 0.0532(9) Uani 1 1 d . . . .
H16D H 0.807348 0.133599 0.799489 0.080 Uiso 1 1 calc GR . . .
H16E H 0.758583 0.120405 0.869059 0.080 Uiso 1 1 calc GR . . .
H16F H 0.848471 0.135028 0.857871 0.080 Uiso 1 1 calc GR . . .
C50 C 0.3336(2) -0.08088(18) 0.56139(16) 0.0521(8) Uani 1 1 d . . . .
H50A H 0.388224 -0.089885 0.564468 0.078 Uiso 1 1 calc GR . . .
H50B H 0.306923 -0.124698 0.573772 0.078 Uiso 1 1 calc GR . . .
H50C H 0.310143 -0.048331 0.589165 0.078 Uiso 1 1 calc GR . . .
C150 C 1.2224(2) 0.3482(2) 0.02218(16) 0.0580(9) Uani 1 1 d . . . .
H15A H 1.206017 0.397472 0.013086 0.087 Uiso 1 1 calc GR . . .
H15B H 1.268106 0.338532 -0.008380 0.087 Uiso 1 1 calc GR . . .
H15C H 1.234943 0.337240 0.064385 0.087 Uiso 1 1 calc GR . . .
C2 C 0.2983(2) 0.0916(2) 0.82527(16) 0.0601(10) Uani 1 1 d . . . .
H2 H 0.244364 0.086813 0.838940 0.072 Uiso 1 1 calc R . . .
C152 C 0.8848(2) 0.4102(2) 0.08204(17) 0.0625(11) Uani 1 1 d . . . .
C149 C 1.1845(2) 0.2264(2) 0.02959(16) 0.0635(10) Uani 1 1 d . . . .
H14A H 1.202449 0.215208 0.069784 0.095 Uiso 1 1 calc GR . . .
H14B H 1.226916 0.217822 -0.004100 0.095 Uiso 1 1 calc GR . . .
H14C H 1.141714 0.197045 0.030389 0.095 Uiso 1 1 calc GR . . .
C151 C 1.1370(2) 0.3214(3) -0.04735(14) 0.0650(11) Uani 1 1 d . . . .
H15D H 1.091874 0.296190 -0.049094 0.098 Uiso 1 1 calc GR . . .
H15E H 1.180988 0.308067 -0.077836 0.098 Uiso 1 1 calc GR . . .
H15F H 1.125400 0.371586 -0.057239 0.098 Uiso 1 1 calc GR . . .
C165 C 0.7685(3) 0.2436(2) 0.90179(15) 0.0644(11) Uani 1 1 d . . . .
H16G H 0.816915 0.234801 0.918077 0.097 Uiso 1 1 calc GR . . .
H16H H 0.728495 0.215106 0.929677 0.097 Uiso 1 1 calc GR . . .
H16I H 0.752258 0.292938 0.899506 0.097 Uiso 1 1 calc GR . . .
C30 C 0.2578(2) 0.2857(2) 0.80293(18) 0.0672(12) Uani 1 1 d . . . .
H30A H 0.200989 0.285189 0.815895 0.081 Uiso 1 1 calc R . . .
H30B H 0.280771 0.249516 0.832712 0.081 Uiso 1 1 calc R . . .
C3 C 0.3499(2) 0.0490(2) 0.85638(18) 0.0685(11) Uani 1 1 d . . . .
H3 H 0.331600 0.015820 0.892313 0.082 Uiso 1 1 calc R . . .
C51 C 0.2418(2) -0.0251(2) 0.49320(19) 0.0616(10) Uani 1 1 d . . . .
H51A H 0.227165 0.010718 0.519467 0.092 Uiso 1 1 calc GR . . .
H51B H 0.208875 -0.064807 0.509486 0.092 Uiso 1 1 calc GR . . .
H51C H 0.235190 -0.005810 0.450201 0.092 Uiso 1 1 calc GR . . .
C170 C 0.9834(3) 0.4092(3) 0.7858(3) 0.0297(11) Uiso 0.5 1 d . P B 2
C65 C 0.6524(3) 0.4592(2) 1.01542(18) 0.0722(12) Uani 1 1 d . . . .
H65A H 0.601659 0.464521 1.041668 0.108 Uiso 1 1 calc GR . . .
H65B H 0.684413 0.497197 1.017143 0.108 Uiso 1 1 calc GR . . .
H65C H 0.677420 0.414515 1.030771 0.108 Uiso 1 1 calc GR . . .
C64 C 0.7235(2) 0.4514(3) 0.9103(2) 0.0849(16) Uani 1 1 d . . . .
H64A H 0.746372 0.406111 0.926748 0.127 Uiso 1 1 calc GR . . .
H64B H 0.755701 0.488481 0.913896 0.127 Uiso 1 1 calc GR . . .
H64C H 0.720298 0.453312 0.866190 0.127 Uiso 1 1 calc GR . . .
C49 C 0.3505(3) -0.1067(2) 0.4551(2) 0.0960(19) Uani 1 1 d . . . .
H49A H 0.340042 -0.090605 0.412651 0.144 Uiso 1 1 calc GR . . .
H49B H 0.321186 -0.148046 0.474496 0.144 Uiso 1 1 calc GR . . .
H49C H 0.405795 -0.118474 0.453291 0.144 Uiso 1 1 calc GR . . .
C153 C 0.8887(3) 0.4406(3) 0.0164(2) 0.0858(14) Uiso 1 1 d . . . .
H15G H 0.932377 0.471123 0.002813 0.129 Uiso 1 1 calc GR . . .
H15H H 0.840713 0.467763 0.010687 0.129 Uiso 1 1 calc GR . . .
H15I H 0.895791 0.403417 -0.008693 0.129 Uiso 1 1 calc GR . . .
C63 C 0.6064(3) 0.5312(2) 0.9253(3) 0.115(2) Uani 1 1 d . . . .
H63A H 0.596335 0.532804 0.882908 0.173 Uiso 1 1 calc GR . . .
H63B H 0.641740 0.567566 0.924779 0.173 Uiso 1 1 calc GR . . .
H63C H 0.557782 0.538920 0.953413 0.173 Uiso 1 1 calc GR . . .
C154 C 0.8739(3) 0.4824(3) 0.1123(3) 0.0936(15) Uiso 1 1 d . . . .
H15J H 0.870160 0.470432 0.157847 0.140 Uiso 1 1 calc GR . . .
H15K H 0.826700 0.508400 0.102507 0.140 Uiso 1 1 calc GR . . .
H15L H 0.918437 0.511107 0.094604 0.140 Uiso 1 1 calc GR . . .
C155 C 0.8158(3) 0.3763(3) 0.1162(3) 0.0970(16) Uiso 1 1 d . . . .
H15M H 0.814857 0.330467 0.104473 0.146 Uiso 1 1 calc GR . . .
H15N H 0.770156 0.404762 0.105906 0.146 Uiso 1 1 calc GR . . .
H15O H 0.815532 0.370635 0.161205 0.146 Uiso 1 1 calc GR . . .
C203 C 0.8701(3) 0.9234(3) 0.2937(3) 0.0479(13) Uani 0.6 1 d . P A 1
H20C H 0.914689 0.942223 0.305404 0.058 Uiso 0.6 1 calc R P A 1
H20D H 0.856057 0.880104 0.323585 0.058 Uiso 0.6 1 calc R P A 1
C67 C 0.4436(5) 0.1870(3) 1.0293(3) 0.0611(18) Uani 0.6 1 d . P C 1
H67A H 0.472853 0.160636 0.998160 0.092 Uiso 0.6 1 calc GR P C 1
H67B H 0.399816 0.212718 1.012829 0.092 Uiso 0.6 1 calc GR P C 1
H67C H 0.424607 0.154773 1.067765 0.092 Uiso 0.6 1 calc GR P C 1
C202 C 0.9511(3) 0.8578(3) 0.2230(3) 0.0549(15) Uani 0.6 1 d . P A 1
H20E H 0.938805 0.815835 0.255157 0.066 Uiso 0.6 1 calc R P A 1
H20F H 0.999078 0.875941 0.229780 0.066 Uiso 0.6 1 calc R P A 1
C69 C 0.4484(5) 0.2745(4) 1.0970(3) 0.0592(16) Uani 0.6 1 d . P C 1
H69A H 0.402562 0.298811 1.082630 0.089 Uiso 0.6 1 calc GR P C 1
H69B H 0.479652 0.308005 1.107941 0.089 Uiso 0.6 1 calc GR P C 1
H69C H 0.432372 0.239026 1.133845 0.089 Uiso 0.6 1 calc GR P C 1
C204 C 0.8034(4) 0.9753(3) 0.2967(4) 0.0633(17) Uani 0.6 1 d . P A 1
H20G H 0.811438 1.011864 0.259496 0.095 Uiso 0.6 1 calc GR P A 1
H20H H 0.799187 0.996168 0.334307 0.095 Uiso 0.6 1 calc GR P A 1
H20I H 0.755792 0.952092 0.298144 0.095 Uiso 0.6 1 calc GR P A 1
C201 C 0.9638(4) 0.8391(5) 0.1631(3) 0.078(2) Uani 0.6 1 d . P A 1
H20J H 0.941616 0.794037 0.165908 0.118 Uiso 0.6 1 calc GR P A 1
H20K H 1.019362 0.835698 0.147135 0.118 Uiso 0.6 1 calc GR P A 1
H20L H 0.939089 0.874596 0.134639 0.118 Uiso 0.6 1 calc GR P A 1
C68 C 0.5677(5) 0.2009(4) 1.0660(4) 0.074(2) Uani 0.6 1 d . P C 1
H68A H 0.600632 0.234440 1.074934 0.111 Uiso 0.6 1 calc GR P C 1
H68B H 0.596647 0.176417 1.033362 0.111 Uiso 0.6 1 calc GR P C 1
H68C H 0.551563 0.167099 1.104135 0.111 Uiso 0.6 1 calc GR P C 1
C173 C 0.9730(6) 0.4067(6) 0.8535(5) 0.081(3) Uiso 0.5 1 d . P B 1
H17A H 0.923672 0.395510 0.881098 0.122 Uiso 0.5 1 calc GR P B 1
H17B H 0.995381 0.444715 0.866504 0.122 Uiso 0.5 1 calc GR P B 1
H17C H 1.008523 0.365535 0.856116 0.122 Uiso 0.5 1 calc GR P B 1
C169 C 1.0458(4) 0.4429(4) 0.7403(3) 0.0421(14) Uiso 0.5 1 d . P B 1
H16J H 1.077558 0.400297 0.750199 0.063 Uiso 0.5 1 calc GR P B 1
H16K H 1.066946 0.481681 0.753129 0.063 Uiso 0.5 1 calc GR P B 1
H16L H 1.046040 0.453311 0.695128 0.063 Uiso 0.5 1 calc GR P B 1
C167 C 0.9105(5) 0.4920(5) 0.7566(4) 0.071(2) Uiso 0.5 1 d . P B 1
H16M H 0.916073 0.499563 0.710940 0.107 Uiso 0.5 1 calc GR P B 1
H16N H 0.926781 0.533117 0.769400 0.107 Uiso 0.5 1 calc GR P B 1
H16O H 0.856407 0.484137 0.775493 0.107 Uiso 0.5 1 calc GR P B 1
C166 C 0.9581(4) 0.4320(4) 0.7773(3) 0.0438(15) Uiso 0.5 1 d . P B 1
C172 C 1.0055(11) 0.4679(9) 0.7399(8) 0.156(6) Uiso 0.5 1 d . P B 2
H17D H 0.959354 0.496415 0.730986 0.234 Uiso 0.5 1 calc GR P B 2
H17E H 1.033113 0.452614 0.701602 0.234 Uiso 0.5 1 calc GR P B 2
H17F H 1.039264 0.495485 0.755403 0.234 Uiso 0.5 1 calc GR P B 2
C168 C 0.9461(5) 0.4314(4) 0.8469(3) 0.0495(17) Uiso 0.5 1 d . P B 2
H16P H 0.893840 0.450993 0.843737 0.074 Uiso 0.5 1 calc GR P B 2
H16Q H 0.976802 0.466666 0.855830 0.074 Uiso 0.5 1 calc GR P B 2
H16R H 0.943395 0.390958 0.880693 0.074 Uiso 0.5 1 calc GR P B 2
C171 C 1.0634(13) 0.3827(12) 0.7915(11) 0.205(9) Uiso 0.5 1 d . P B 2
H17G H 1.067367 0.369920 0.835892 0.307 Uiso 0.5 1 calc GR P B 2
H17H H 1.099466 0.419095 0.771240 0.307 Uiso 0.5 1 calc GR P B 2
H17I H 1.076043 0.341758 0.771272 0.307 Uiso 0.5 1 calc GR P B 2
O302 O 0.0686(6) 0.0852(4) 0.6992(4) 0.080(2) Uani 0.4 1 d . P D 2
H30C H 0.036612 0.053145 0.707062 0.119 Uiso 0.4 1 d G P D 2
H30D H 0.084622 0.088478 0.732391 0.119 Uiso 0.4 1 d G P D 2
O301 O 0.7886(7) 0.9099(5) 0.3837(5) 0.110(3) Uani 0.4 1 d . P E 2
H30E H 0.811061 0.869656 0.385995 0.165 Uiso 0.4 1 d G P E 2
H30F H 0.802755 0.933414 0.347507 0.165 Uiso 0.4 1 d G P E 2
C71 C 0.5444(9) 0.1710(6) 1.0320(5) 0.081(3) Uani 0.4 1 d . P C 2
H71A H 0.599100 0.180949 1.018552 0.122 Uiso 0.4 1 calc GR P C 2
H71B H 0.526108 0.152528 0.999277 0.122 Uiso 0.4 1 calc GR P C 2
H71C H 0.537889 0.136555 1.070693 0.122 Uiso 0.4 1 calc GR P C 2
C72 C 0.5131(11) 0.2577(7) 1.1067(4) 0.095(5) Uani 0.4 1 d . P C 2
H72A H 0.490906 0.304446 1.111218 0.143 Uiso 0.4 1 calc GR P C 2
H72B H 0.568895 0.256573 1.105624 0.143 Uiso 0.4 1 calc GR P C 2
H72C H 0.489406 0.223783 1.142250 0.143 Uiso 0.4 1 calc GR P C 2
C70 C 0.4101(7) 0.2313(9) 1.0502(6) 0.095(5) Uani 0.4 1 d . P C 2
H70A H 0.399484 0.216581 1.012725 0.142 Uiso 0.4 1 calc GR P C 2
H70B H 0.382659 0.276045 1.055079 0.142 Uiso 0.4 1 calc GR P C 2
H70C H 0.392487 0.196260 1.087071 0.142 Uiso 0.4 1 calc GR P C 2

loop_
_atom_site_aniso_label
_atom_site_aniso_U_11
_atom_site_aniso_U_22
_atom_site_aniso_U_33
_atom_site_aniso_U_23
_atom_site_aniso_U_13
_atom_site_aniso_U_12
Ni01 0.02246(16) 0.02023(16) 0.02115(16) -0.00399(12) -0.00299(12) 0.00194(12)
Ni02 0.02753(17) 0.02767(17) 0.02190(16) -0.00743(13) -0.00510(12) -0.00253(13)
Cl21 0.0259(3) 0.0308(3) 0.0371(3) -0.0054(3) -0.0058(2) 0.0001(2)
Cl31 0.0368(4) 0.0312(3) 0.0386(4) -0.0041(3) -0.0066(3) -0.0014(3)
Cl41 0.0361(3) 0.0256(3) 0.0396(4) -0.0081(3) -0.0006(3) 0.0015(3)
O1 0.0346(10) 0.0332(10) 0.0329(10) -0.0105(8) -0.0074(8) 0.0040(8)
O2 0.0455(12) 0.0431(12) 0.0335(10) -0.0060(9) -0.0083(9) -0.0015(9)
O43 0.0425(11) 0.0279(10) 0.0467(12) -0.0093(9) 0.0021(9) -0.0066(8)
O33 0.0440(12) 0.0295(10) 0.0477(12) -0.0042(9) -0.0156(9) 0.0007(9)
N106 0.0230(10) 0.0204(10) 0.0224(10) -0.0045(8) -0.0025(8) -0.0003(8)
N109 0.0249(10) 0.0294(11) 0.0204(10) -0.0045(8) -0.0040(8) 0.0022(8)
N107 0.0233(10) 0.0239(10) 0.0226(10) -0.0032(8) -0.0030(8) 0.0002(8)
N5 0.0286(11) 0.0296(11) 0.0261(11) -0.0112(9) -0.0060(8) -0.0024(9)
N101 0.0237(10) 0.0234(10) 0.0210(10) -0.0026(8) -0.0019(8) 0.0007(8)
N102 0.0228(10) 0.0240(10) 0.0226(10) -0.0040(8) -0.0030(8) 0.0007(8)
N105 0.0239(10) 0.0220(10) 0.0228(10) -0.0049(8) -0.0023(8) 0.0012(8)
N2 0.0330(11) 0.0248(11) 0.0215(10) -0.0066(8) -0.0058(8) -0.0016(9)
N7 0.0269(11) 0.0317(11) 0.0221(10) -0.0088(9) -0.0054(8) -0.0011(9)
N3 0.0270(11) 0.0298(11) 0.0238(10) -0.0097(8) -0.0036(8) -0.0045(9)
O22 0.0285(10) 0.0542(13) 0.0471(12) 0.0000(10) -0.0110(9) 0.0043(9)
N6 0.0210(10) 0.0271(11) 0.0233(10) -0.0076(8) -0.0043(8) 0.0001(8)
N103 0.0283(11) 0.0251(11) 0.0213(10) -0.0042(8) -0.0015(8) 0.0014(8)
O102 0.0456(12) 0.0337(10) 0.0357(10) -0.0107(8) -0.0122(9) 0.0028(9)
N9 0.0316(11) 0.0289(11) 0.0259(11) -0.0111(9) -0.0070(9) -0.0031(9)
N8 0.0346(12) 0.0312(12) 0.0239(10) -0.0095(9) -0.0079(9) -0.0041(9)
O44 0.0376(11) 0.0390(12) 0.0576(14) -0.0130(10) 0.0039(10) 0.0051(9)
N4 0.0337(12) 0.0300(11) 0.0237(10) -0.0092(9) -0.0047(9) -0.0038(9)
N104 0.0276(11) 0.0258(11) 0.0212(10) -0.0042(8) -0.0018(8) 0.0013(8)
O42 0.0601(14) 0.0413(12) 0.0480(13) -0.0214(10) -0.0003(11) -0.0053(10)
O21 0.0422(12) 0.0629(15) 0.0386(11) 0.0001(10) -0.0017(9) -0.0173(11)
N108 0.0278(11) 0.0276(11) 0.0222(10) -0.0051(8) -0.0023(8) 0.0015(8)
O41 0.0491(13) 0.0386(12) 0.0637(15) 0.0086(11) -0.0142(11) -0.0048(10)
O101 0.0453(12) 0.0395(12) 0.0524(13) -0.0073(10) 0.0034(10) 0.0084(10)
N1 0.0372(12) 0.0365(12) 0.0247(11) -0.0098(9) -0.0029(9) -0.0111(10)
O31 0.0344(12) 0.0469(13) 0.0870(18) -0.0029(12) -0.0074(11) -0.0100(10)
O32 0.0469(13) 0.0770(17) 0.0370(12) 0.0046(11) -0.0099(10) -0.0137(12)
O34 0.0817(18) 0.0413(13) 0.0662(16) -0.0210(12) -0.0209(14) 0.0209(12)
O23 0.0454(14) 0.116(2) 0.0370(12) -0.0060(13) -0.0121(10) -0.0135(14)
C105 0.0252(12) 0.0241(12) 0.0209(11) -0.0039(9) -0.0005(9) 0.0032(9)
C140 0.0219(12) 0.0242(12) 0.0234(12) -0.0044(9) -0.0026(9) 0.0000(9)
C101 0.0249(12) 0.0239(12) 0.0227(12) -0.0028(9) -0.0035(9) -0.0015(9)
C40 0.0224(12) 0.0281(13) 0.0253(12) -0.0074(10) -0.0044(9) -0.0012(9)
C134 0.0225(12) 0.0238(12) 0.0252(12) -0.0031(9) -0.0025(9) -0.0007(9)
C139 0.0219(12) 0.0241(12) 0.0242(12) -0.0048(9) -0.0018(9) -0.0002(9)
C135 0.0254(12) 0.0244(12) 0.0247(12) -0.0033(10) -0.0028(9) -0.0003(10)
C106 0.0265(12) 0.0246(12) 0.0221(11) -0.0029(9) -0.0014(9) -0.0009(10)
C41 0.0307(13) 0.0305(13) 0.0253(12) -0.0067(10) -0.0075(10) -0.0007(10)
C141 0.0250(12) 0.0266(12) 0.0237(12) -0.0063(10) -0.0031(9) 0.0014(10)
C34 0.0224(12) 0.0271(13) 0.0248(12) -0.0073(10) -0.0028(9) -0.0033(9)
C33 0.0241(12) 0.0293(13) 0.0258(12) -0.0074(10) -0.0038(9) -0.0034(10)
C102 0.0241(12) 0.0288(13) 0.0327(13) -0.0088(10) -0.0029(10) -0.0022(10)
C39 0.0201(11) 0.0326(13) 0.0223(12) -0.0085(10) -0.0053(9) 0.0007(10)
C17 0.0262(12) 0.0265(13) 0.0279(13) -0.0044(10) -0.0019(10) -0.0037(10)
C36 0.0233(12) 0.0283(13) 0.0285(13) -0.0091(10) -0.0024(10) -0.0005(10)
C35 0.0184(11) 0.0302(13) 0.0237(12) -0.0097(10) -0.0024(9) -0.0018(9)
C13 0.0226(12) 0.0322(14) 0.0298(13) -0.0054(11) -0.0012(10) -0.0004(10)
C133 0.0302(13) 0.0230(12) 0.0251(12) -0.0014(10) -0.0026(10) 0.0024(10)
C42 0.0334(14) 0.0322(14) 0.0280(13) -0.0135(11) -0.0097(10) -0.0006(11)
C107 0.0312(14) 0.0256(13) 0.0327(14) -0.0072(10) -0.0042(11) 0.0033(10)
C57 0.0263(13) 0.0328(14) 0.0268(13) -0.0091(10) -0.0061(10) -0.0020(10)
C110 0.0237(12) 0.0279(13) 0.0261(12) -0.0029(10) -0.0030(10) 0.0009(10)
C38 0.0271(13) 0.0353(14) 0.0236(12) -0.0084(10) -0.0074(10) 0.0026(10)
C104 0.0303(13) 0.0238(12) 0.0297(13) -0.0067(10) -0.0040(10) 0.0014(10)
C14 0.0227(12) 0.0251(12) 0.0280(12) -0.0017(10) -0.0014(10) -0.0043(9)
C56 0.0286(13) 0.0350(14) 0.0221(12) -0.0105(10) -0.0052(10) 0.0008(10)
C132 0.0239(12) 0.0255(13) 0.0318(13) -0.0055(10) -0.0048(10) -0.0003(10)
C37 0.0275(13) 0.0269(13) 0.0293(13) -0.0056(10) -0.0051(10) 0.0017(10)
C19 0.0232(12) 0.0305(13) 0.0263(12) -0.0047(10) -0.0040(10) -0.0017(10)
C131 0.0233(12) 0.0293(13) 0.0359(14) -0.0084(11) -0.0081(10) 0.0009(10)
C127 0.0202(12) 0.0307(13) 0.0332(13) -0.0071(11) -0.0035(10) 0.0027(10)
O24 0.0515(16) 0.0384(14) 0.160(3) -0.0385(17) -0.0013(17) 0.0040(12)
C158 0.0328(14) 0.0305(14) 0.0255(13) -0.0041(10) -0.0008(10) -0.0001(11)
C18 0.0262(13) 0.0247(13) 0.0306(13) -0.0004(10) -0.0045(10) -0.0013(10)
C156 0.0309(13) 0.0261(12) 0.0196(11) -0.0048(9) -0.0015(10) 0.0036(10)
C103 0.0309(13) 0.0244(13) 0.0342(14) -0.0091(10) -0.0032(11) -0.0034(10)
C58 0.0280(13) 0.0380(15) 0.0309(13) -0.0153(11) -0.0086(10) 0.0045(11)
C142 0.0295(13) 0.0336(14) 0.0220(12) -0.0010(10) -0.0049(10) -0.0020(11)
C6 0.0459(16) 0.0270(13) 0.0245(13) -0.0052(10) -0.0082(11) -0.0045(11)
C111 0.0232(12) 0.0273(13) 0.0378(14) -0.0061(11) -0.0042(10) 0.0010(10)
C138 0.0358(14) 0.0254(13) 0.0261(13) -0.0073(10) -0.0017(10) 0.0036(10)
C130 0.0248(13) 0.0340(14) 0.0347(14) -0.0067(11) -0.0086(10) 0.0053(11)
C10 0.0301(13) 0.0279(13) 0.0281(13) -0.0079(10) -0.0071(10) 0.0000(10)
C11 0.0266(13) 0.0291(13) 0.0311(13) -0.0042(11) -0.0053(10) 0.0018(10)
C126 0.0318(14) 0.0283(14) 0.0383(15) -0.0053(11) -0.0059(11) -0.0014(11)
C128 0.0314(14) 0.0292(14) 0.0353(14) -0.0022(11) -0.0067(11) 0.0013(11)
C47 0.0347(14) 0.0288(13) 0.0275(13) -0.0082(10) -0.0073(11) -0.0019(11)
C143 0.0280(13) 0.0361(14) 0.0260(13) -0.0030(11) -0.0048(10) 0.0015(11)
C108 0.0297(14) 0.0300(14) 0.0415(15) -0.0088(12) -0.0046(11) 0.0070(11)
C16 0.0273(13) 0.0337(14) 0.0277(13) -0.0027(11) -0.0069(10) -0.0028(10)
C12 0.0271(13) 0.0291(13) 0.0331(14) -0.0058(11) -0.0027(10) 0.0029(10)
C44 0.0371(15) 0.0324(14) 0.0318(14) -0.0114(11) -0.0095(11) -0.0029(11)
C136 0.0390(15) 0.0267(13) 0.0258(13) -0.0002(10) -0.0014(11) 0.0050(11)
C45 0.0410(15) 0.0345(15) 0.0331(14) -0.0156(12) -0.0091(12) -0.0018(12)
C137 0.0427(16) 0.0238(13) 0.0313(14) -0.0028(11) -0.0030(11) 0.0070(11)
C5 0.0445(16) 0.0361(15) 0.0261(13) -0.0053(11) -0.0065(11) -0.0108(12)
C144 0.0360(15) 0.0440(16) 0.0258(13) -0.0024(12) -0.0018(11) -0.0031(12)
C157 0.0314(13) 0.0241(13) 0.0279(13) -0.0044(10) -0.0020(10) 0.0014(10)
C125 0.0342(14) 0.0328(14) 0.0309(14) -0.0023(11) -0.0041(11) 0.0005(11)
C20 0.0360(15) 0.0293(14) 0.0339(14) -0.0071(11) -0.0060(11) 0.0020(11)
C109 0.0232(13) 0.0337(14) 0.0390(15) -0.0069(11) -0.0059(11) 0.0025(10)
C114 0.0307(14) 0.0306(14) 0.0418(15) -0.0107(12) -0.0076(11) -0.0040(11)
C43 0.0342(14) 0.0329(14) 0.0272(13) -0.0087(11) -0.0077(11) -0.0050(11)
C118 0.0368(15) 0.0307(14) 0.0393(15) -0.0021(12) -0.0054(12) -0.0018(11)
C112 0.0338(14) 0.0303(14) 0.0345(14) -0.0077(11) -0.0081(11) 0.0036(11)
C119 0.0332(14) 0.0335(15) 0.0373(15) -0.0070(12) -0.0027(11) -0.0039(11)
C15 0.0236(12) 0.0311(14) 0.0334(14) -0.0017(11) -0.0036(10) 0.0016(10)
C46 0.0387(15) 0.0350(15) 0.0268(13) -0.0093(11) -0.0065(11) 0.0013(12)
C124 0.0275(13) 0.0360(15) 0.0308(13) -0.0074(11) -0.0048(10) 0.0025(11)
C117 0.0315(14) 0.0309(14) 0.0471(17) -0.0095(12) -0.0041(12) -0.0017(11)
C59 0.0403(15) 0.0451(16) 0.0254(13) -0.0128(12) -0.0107(11) 0.0037(12)
C162 0.0450(17) 0.0362(15) 0.0296(14) -0.0085(12) 0.0074(12) -0.0051(12)
C21 0.0404(16) 0.0388(16) 0.0351(15) -0.0131(12) -0.0024(12) -0.0025(12)
C61 0.0373(15) 0.0353(15) 0.0269(13) -0.0082(11) -0.0063(11) -0.0030(11)
C129 0.0371(15) 0.0251(13) 0.0396(15) -0.0044(11) -0.0072(12) -0.0004(11)
C9 0.0357(15) 0.0300(14) 0.0435(16) -0.0048(12) -0.0091(12) 0.0045(11)
C147 0.0249(13) 0.0464(16) 0.0279(13) -0.0016(12) -0.0029(10) 0.0018(11)
C24 0.0282(14) 0.0444(16) 0.0359(15) -0.0153(13) 0.0013(11) 0.0023(12)
C161 0.0377(15) 0.0404(16) 0.0251(13) -0.0075(11) 0.0003(11) -0.0092(12)
C25 0.0319(15) 0.0498(18) 0.0336(15) -0.0133(13) 0.0036(11) -0.0020(13)
C159 0.0431(16) 0.0433(16) 0.0249(13) -0.0121(12) 0.0045(11) -0.0085(13)
C7 0.0566(19) 0.0296(15) 0.0342(15) 0.0008(12) -0.0117(13) -0.0004(13)
C26 0.0430(17) 0.0501(19) 0.0393(16) -0.0125(14) 0.0147(13) -0.0060(14)
C52 0.0448(17) 0.0403(16) 0.0300(14) -0.0120(12) -0.0033(12) -0.0019(13)
C60 0.0402(16) 0.0406(16) 0.0270(13) -0.0088(12) -0.0056(11) 0.0015(12)
C145 0.0373(16) 0.0575(19) 0.0243(13) 0.0021(13) -0.0071(11) -0.0012(14)
C115 0.0397(16) 0.0346(15) 0.0410(16) -0.0086(12) -0.0122(12) 0.0015(12)
C123 0.0423(16) 0.0390(16) 0.0400(16) -0.0150(13) -0.0064(13) 0.0035(13)
C113 0.0320(14) 0.0375(15) 0.0450(16) -0.0130(13) -0.0103(12) 0.0018(12)
C62 0.0353(15) 0.0462(17) 0.0380(15) -0.0191(13) -0.0142(12) -0.0017(12)
C1 0.0402(16) 0.0555(19) 0.0314(14) -0.0146(13) -0.0014(12) -0.0163(14)
C160 0.0458(17) 0.0519(18) 0.0295(14) -0.0124(13) -0.0002(12) -0.0149(14)
C66 0.065(2) 0.0514(19) 0.0263(14) -0.0039(13) -0.0079(14) -0.0054(16)
C148 0.0388(16) 0.062(2) 0.0248(14) -0.0032(13) 0.0003(12) 0.0025(14)
C48 0.0446(17) 0.0400(16) 0.0397(16) -0.0125(13) -0.0114(13) -0.0101(13)
C116 0.0399(16) 0.0410(16) 0.0364(15) -0.0103(12) -0.0045(12) -0.0039(13)
C23 0.0389(16) 0.0444(17) 0.0360(15) -0.0049(13) -0.0038(12) 0.0091(13)
C31 0.0262(14) 0.064(2) 0.0421(16) -0.0198(15) -0.0023(12) -0.0070(13)
C146 0.0316(15) 0.058(2) 0.0298(14) 0.0051(13) -0.0068(11) -0.0011(13)
C22 0.0528(19) 0.0361(16) 0.0417(17) -0.0116(13) 0.0017(14) 0.0063(14)
C29 0.0357(16) 0.059(2) 0.0401(16) -0.0165(15) -0.0015(13) 0.0021(14)
C122 0.0465(17) 0.0347(16) 0.0425(16) -0.0101(13) -0.0067(13) 0.0010(13)
C8 0.0482(18) 0.0317(15) 0.0487(18) -0.0023(13) -0.0157(14) 0.0073(13)
C27 0.0470(19) 0.067(2) 0.0386(17) -0.0225(16) 0.0174(14) -0.0226(16)
C121 0.0416(16) 0.0415(16) 0.0393(16) -0.0151(13) -0.0054(13) -0.0005(13)
C120 0.0420(17) 0.0414(17) 0.0532(19) -0.0204(14) -0.0036(14) -0.0002(13)
C28 0.0433(18) 0.075(2) 0.0405(17) -0.0273(17) 0.0014(14) -0.0149(16)
C4 0.063(2) 0.055(2) 0.0374(17) 0.0084(15) -0.0086(15) -0.0159(17)
C32 0.0319(15) 0.064(2) 0.0440(17) -0.0224(15) -0.0002(13) -0.0146(14)
C55 0.077(3) 0.052(2) 0.0351(17) -0.0114(15) 0.0106(16) -0.0190(18)
C163 0.0375(17) 0.054(2) 0.063(2) -0.0081(17) 0.0090(15) -0.0073(15)
C54 0.0485(18) 0.054(2) 0.0389(17) -0.0158(14) -0.0015(14) -0.0002(15)
C53 0.060(2) 0.060(2) 0.0291(15) -0.0090(14) -0.0065(14) 0.0028(16)
O201 0.0324(18) 0.045(2) 0.065(2) 0.0053(18) -0.0179(17) -0.0088(15)
C164 0.063(2) 0.0388(18) 0.0466(18) 0.0017(14) 0.0105(16) -0.0044(15)
C50 0.057(2) 0.0448(19) 0.055(2) 0.0024(15) -0.0180(16) -0.0152(16)
C150 0.0409(18) 0.089(3) 0.0373(17) -0.0032(17) 0.0066(14) -0.0110(18)
C2 0.053(2) 0.080(3) 0.0444(19) -0.0037(18) 0.0036(16) -0.0317(19)
C152 0.0363(18) 0.091(3) 0.0458(19) 0.0244(19) -0.0108(14) 0.0038(18)
C149 0.073(3) 0.071(3) 0.0382(18) -0.0137(17) 0.0083(17) 0.014(2)
C151 0.048(2) 0.116(3) 0.0244(15) -0.0077(18) 0.0031(14) -0.001(2)
C165 0.084(3) 0.070(2) 0.0342(17) -0.0130(16) 0.0196(17) -0.034(2)
C30 0.072(3) 0.071(3) 0.057(2) -0.0318(19) 0.0266(19) -0.037(2)
C3 0.071(3) 0.079(3) 0.046(2) 0.0157(19) -0.0007(18) -0.034(2)
C51 0.056(2) 0.064(2) 0.066(2) 0.0077(19) -0.0277(18) -0.0189(18)
C65 0.081(3) 0.096(3) 0.053(2) -0.022(2) -0.025(2) -0.034(2)
C64 0.062(3) 0.124(4) 0.082(3) -0.065(3) 0.018(2) -0.045(3)
C49 0.132(4) 0.061(3) 0.091(3) -0.046(2) 0.042(3) -0.052(3)
C63 0.124(4) 0.043(2) 0.218(7) -0.031(3) -0.127(5) 0.004(3)
C203 0.045(3) 0.045(3) 0.059(4) -0.008(3) -0.020(3) -0.012(2)
C67 0.094(5) 0.050(4) 0.036(3) 0.003(3) -0.002(3) -0.029(4)
C202 0.035(3) 0.054(3) 0.068(4) 0.004(3) -0.001(3) -0.012(2)
C69 0.081(5) 0.061(4) 0.032(3) -0.011(3) 0.005(3) -0.010(3)
C204 0.048(3) 0.060(4) 0.093(5) -0.040(4) -0.012(3) -0.009(3)
C201 0.044(4) 0.125(7) 0.075(5) -0.041(5) -0.017(3) 0.013(4)
C68 0.086(5) 0.067(5) 0.056(4) 0.020(4) -0.014(4) 0.011(4)
O302 0.087(6) 0.061(5) 0.087(6) 0.012(4) -0.025(5) -0.017(4)
O301 0.153(10) 0.077(6) 0.095(7) -0.014(5) -0.024(7) 0.019(6)
C71 0.122(11) 0.056(6) 0.056(6) 0.006(5) -0.010(6) 0.005(7)
C72 0.175(15) 0.084(9) 0.026(5) 0.001(5) -0.018(7) -0.020(10)
C70 0.068(8) 0.147(14) 0.049(6) 0.032(8) 0.001(5) -0.030(8)

loop_
_atom_type_symbol
_atom_type_description
_atom_type_scat_dispersion_real
_atom_type_scat_dispersion_imag
_atom_type_scat_source
C C 0.0033 0.0016 'International Tables Vol C Tables 4.2.6.8 and 6.1.1.4'
H H 0.0000 0.0000 'International Tables Vol C Tables 4.2.6.8 and 6.1.1.4'
Cl Cl 0.1484 0.1585 'International Tables Vol C Tables 4.2.6.8 and 6.1.1.4'
N N 0.0061 0.0033 'International Tables Vol C Tables 4.2.6.8 and 6.1.1.4'
Ni Ni 0.3393 1.1124 'International Tables Vol C Tables 4.2.6.8 and 6.1.1.4'
O O 0.0106 0.0060 'International Tables Vol C Tables 4.2.6.8 and 6.1.1.4'

loop_
_geom_angle_atom_site_label_1
_geom_angle_atom_site_label_2
_geom_angle_atom_site_label_3
_geom_angle
N106 Ni01 N107 78.34(8)
N106 Ni01 N101 121.25(8)
N106 Ni01 N105 77.66(8)
N107 Ni01 N105 155.43(8)
N101 Ni01 N107 99.26(8)
N101 Ni01 N105 97.62(8)
N102 Ni01 N106 156.53(8)
N102 Ni01 N107 98.91(8)
N102 Ni01 N101 82.22(8)
N102 Ni01 N105 100.96(8)
N5 Ni02 N7 154.77(9)
N2 Ni02 N5 104.04(8)
N2 Ni02 N7 90.02(8)
N2 Ni02 N6 123.87(8)
N6 Ni02 N5 77.96(8)
N6 Ni02 N7 76.81(8)
N1 Ni02 N5 101.79(9)
N1 Ni02 N2 82.24(9)
N1 Ni02 N7 100.79(8)
N1 Ni02 N6 153.48(9)
O21 Cl21 O22 108.76(13)
O23 Cl21 O22 108.80(14)
O23 Cl21 O21 107.77(15)
O24 Cl21 O22 110.04(16)
O24 Cl21 O21 110.92(17)
O24 Cl21 O23 110.5(2)
O31 Cl31 O33 109.36(13)
O31 Cl31 O32 110.67(15)
O31 Cl31 O34 109.29(16)
O32 Cl31 O33 108.86(14)
O32 Cl31 O34 109.61(16)
O34 Cl31 O33 109.02(14)
O44 Cl41 O43 109.54(12)
O44 Cl41 O42 109.98(14)
O44 Cl41 O41 109.62(14)
O42 Cl41 O43 109.13(13)
O42 Cl41 O41 109.21(14)
O41 Cl41 O43 109.35(13)
C17 O1 C20 117.3(2)
C24 O2 C23 118.3(2)
C139 N106 Ni01 119.17(16)
C135 N106 Ni01 119.99(16)
C135 N106 C139 120.6(2)
N108 N109 C141 111.78(19)
N108 N109 C142 119.4(2)
C141 N109 C142 128.7(2)
N108 N107 Ni01 135.60(16)
N108 N107 C140 110.23(19)
C140 N107 Ni01 114.17(15)
N8 N5 Ni02 135.03(17)
N8 N5 C40 110.5(2)
C40 N5 Ni02 114.21(16)
C105 N101 Ni01 112.28(16)
C105 N101 C101 119.9(2)
C101 N101 Ni01 127.78(16)
C106 N102 Ni01 113.32(16)
C110 N102 Ni01 126.72(17)
C110 N102 C106 119.8(2)
N104 N105 Ni01 136.25(16)
N104 N105 C134 110.33(19)
C134 N105 Ni01 113.13(15)
C6 N2 Ni02 112.58(18)
C10 N2 Ni02 127.47(17)
C10 N2 C6 119.8(2)
N4 N7 Ni02 133.17(17)
N4 N7 C34 110.9(2)
C34 N7 Ni02 115.16(15)
N4 N3 C33 111.7(2)
N4 N3 C56 118.8(2)
C33 N3 C56 129.3(2)
C39 N6 Ni02 118.15(16)
C39 N6 C35 120.7(2)
C35 N6 Ni02 119.79(16)
N104 N103 C133 111.68(19)
N104 N103 C156 119.92(19)
C133 N103 C156 128.4(2)
C124 O102 C123 118.7(2)
N8 N9 C42 120.2(2)
C41 N9 N8 111.8(2)
C41 N9 C42 127.9(2)
N5 N8 N9 105.5(2)
N7 N4 N3 105.6(2)
N105 N104 N103 105.85(18)
N107 N108 N109 105.72(19)
C117 O101 C120 119.2(2)
C5 N1 Ni02 113.14(18)
C5 N1 C1 120.4(2)
C1 N1 Ni02 125.9(2)
N101 C105 C106 115.9(2)
N101 C105 C104 121.6(2)
C104 C105 C106 122.4(2)
N107 C140 C139 116.2(2)
C141 C140 N107 107.3(2)
C141 C140 C139 136.3(2)
N101 C101 C102 120.3(2)
N101 C101 C132 116.5(2)
C102 C101 C132 123.2(2)
N5 C40 C41 107.1(2)
N5 C40 C39 117.3(2)
C41 C40 C39 135.6(2)
N105 C134 C135 117.3(2)
N105 C134 C133 107.6(2)
C133 C134 C135 135.0(2)
N106 C139 C140 111.9(2)
N106 C139 C138 121.5(2)
C138 C139 C140 126.6(2)
N106 C135 C134 111.6(2)
N106 C135 C136 121.1(2)
C136 C135 C134 127.3(2)
N102 C106 C105 114.7(2)
N102 C106 C107 121.6(2)
C107 C106 C105 123.6(2)
N9 C41 C40 105.2(2)
N9 C41 H41 127.4
C40 C41 H41 127.4
N109 C141 C140 104.9(2)
N109 C141 H141 127.5
C140 C141 H141 127.5
N7 C34 C33 106.9(2)
N7 C34 C35 116.1(2)
C33 C34 C35 136.9(2)
N3 C33 C34 104.8(2)
N3 C33 H33 127.6
C34 C33 H33 127.6
C101 C102 H102 120.1
C103 C102 C101 119.8(2)
C103 C102 H102 120.1
N6 C39 C40 111.5(2)
N6 C39 C38 121.0(2)
C38 C39 C40 127.6(2)
O1 C17 C18 124.3(2)
O1 C17 C16 116.4(2)
C18 C17 C16 119.3(2)
C35 C36 H36 120.7
C35 C36 C37 118.6(2)
C37 C36 H36 120.7
N6 C35 C34 111.0(2)
N6 C35 C36 121.2(2)
C36 C35 C34 127.8(2)
H13G C13 H13H 107.7
C14 C13 H13G 108.9
C14 C13 H13H 108.9
C14 C13 C12 113.5(2)
C12 C13 H13G 108.9
C12 C13 H13H 108.9
N103 C133 C134 104.5(2)
N103 C133 H133 127.8
C134 C133 H133 127.8
C47 C42 N9 118.3(2)
C43 C42 N9 118.3(2)
C43 C42 C47 123.4(2)
C106 C107 H107 120.7
C106 C107 C108 118.6(2)
C108 C107 H107 120.7
C56 C57 H57 120.6
C56 C57 C58 118.9(2)
C58 C57 H57 120.6
N102 C110 C111 118.2(2)
N102 C110 C109 120.6(2)
C109 C110 C111 121.0(2)
C39 C38 H38 120.8
C39 C38 C37 118.4(2)
C37 C38 H38 120.8
C105 C104 H104 120.7
C103 C104 C105 118.5(2)
C103 C104 H104 120.7
C19 C14 C13 120.9(2)
C19 C14 C15 117.2(2)
C15 C14 C13 121.9(2)
C57 C56 N3 119.3(2)
C61 C56 N3 117.8(2)
C61 C56 C57 122.8(2)
C101 C132 H13A 108.5
C101 C132 H13B 108.5
C101 C132 C131 115.2(2)
H13A C132 H13B 107.5
C131 C132 H13A 108.5
C131 C132 H13B 108.5
C36 C37 C38 120.1(2)
C36 C37 H37 119.9
C38 C37 H37 119.9
C14 C19 H19 118.9
C14 C19 C18 122.1(2)
C18 C19 H19 118.9
C132 C131 H13C 109.2
C132 C131 H13D 109.2
C132 C131 C130 112.2(2)
H13C C131 H13D 107.9
C130 C131 H13C 109.2
C130 C131 H13D 109.2
C126 C127 C130 121.6(2)
C128 C127 C130 121.4(2)
C128 C127 C126 117.1(2)
C157 C158 C162 119.4(2)
C159 C158 C157 117.9(2)
C159 C158 C162 122.7(2)
C17 C18 C19 119.2(2)
C17 C18 H18 120.4
C19 C18 H18 120.4
C157 C156 N103 118.9(2)
C161 C156 N103 118.3(2)
C161 C156 C157 122.8(2)
C102 C103 H103 120.1
C104 C103 C102 119.8(2)
C104 C103 H103 120.1
C57 C58 C62 119.8(2)
C59 C58 C57 117.7(2)
C59 C58 C62 122.5(2)
C143 C142 N109 119.1(2)
C147 C142 N109 118.4(2)
C147 C142 C143 122.5(2)
N2 C6 C5 115.5(2)
N2 C6 C7 121.5(3)
C7 C6 C5 123.1(3)
C110 C111 H11A 109.6
C110 C111 H11B 109.6
C110 C111 C112 110.3(2)
H11A C111 H11B 108.1
C112 C111 H11A 109.6
C112 C111 H11B 109.6
C139 C138 H138 121.1
C139 C138 C137 117.9(2)
C137 C138 H138 121.1
C131 C130 H13E 108.6
C131 C130 H13F 108.6
C127 C130 C131 114.6(2)
C127 C130 H13E 108.6
C127 C130 H13F 108.6
H13E C130 H13F 107.6
N2 C10 C11 117.0(2)
N2 C10 C9 120.2(2)
C9 C10 C11 122.7(2)
C10 C11 H11G 108.6
C10 C11 H11H 108.6
C10 C11 C12 114.5(2)
H11G C11 H11H 107.6
C12 C11 H11G 108.6
C12 C11 H11H 108.6
C127 C126 H126 119.2
C125 C126 C127 121.6(3)
C125 C126 H126 119.2
C127 C128 H128 118.8
C127 C128 C129 122.4(3)
C129 C128 H128 118.8
C42 C47 H47 120.6
C42 C47 C46 118.8(2)
C46 C47 H47 120.6
C142 C143 H143 120.5
C142 C143 C144 119.0(2)
C144 C143 H143 120.5
C107 C108 H108 120.1
C109 C108 C107 119.7(2)
C109 C108 H108 120.1
C17 C16 H16 119.8
C15 C16 C17 120.5(2)
C15 C16 H16 119.8
C13 C12 H12I 109.1
C13 C12 H12J 109.1
C11 C12 C13 112.3(2)
C11 C12 H12I 109.1
C11 C12 H12J 109.1
H12I C12 H12J 107.9
C45 C44 C43 117.6(3)
C45 C44 C48 122.8(2)
C43 C44 C48 119.6(2)
C135 C136 H136 120.9
C135 C136 C137 118.2(2)
C137 C136 H136 120.9
C44 C45 H45 118.1
C44 C45 C46 123.7(2)
C46 C45 H45 118.1
C138 C137 H137 119.6
C136 C137 C138 120.7(2)
C136 C137 H137 119.6
N1 C5 C6 115.1(2)
N1 C5 C4 121.2(3)
C4 C5 C6 123.7(3)
C143 C144 C148 119.4(3)
C145 C144 C143 117.7(3)
C145 C144 C148 122.8(2)
C158 C157 H157 120.5
C156 C157 C158 119.0(2)
C156 C157 H157 120.5
C126 C125 H125 120.0
C126 C125 C124 120.1(3)
C124 C125 H125 120.0
O1 C20 H20A 110.1
O1 C20 H20B 110.1
O1 C20 C21 108.1(2)
H20A C20 H20B 108.4
C21 C20 H20A 110.1
C21 C20 H20B 110.1
C110 C109 H109 120.3
C108 C109 C110 119.4(2)
C108 C109 H109 120.3
C119 C114 C113 122.6(3)
C115 C114 C119 116.8(3)
C115 C114 C113 120.5(3)
C42 C43 C44 118.8(2)
C42 C43 H43 120.6
C44 C43 H43 120.6
C119 C118 H118 119.8
C119 C118 C117 120.4(3)
C117 C118 H118 119.8
C111 C112 H11C 108.6
C111 C112 H11D 108.6
H11C C112 H11D 107.6
C113 C112 C111 114.5(2)
C113 C112 H11C 108.6
C113 C112 H11D 108.6
C114 C119 H119 119.2
C118 C119 C114 121.6(3)
C118 C119 H119 119.2
C14 C15 H15 119.2
C16 C15 C14 121.5(2)
C16 C15 H15 119.2
C47 C46 C45 117.7(2)
C47 C46 C52 122.6(3)
C45 C46 C52 119.7(2)
O102 C124 C125 115.6(2)
O102 C124 C129 124.7(3)
C129 C124 C125 119.6(3)
O101 C117 C118 115.5(3)
O101 C117 C116 125.3(3)
C116 C117 C118 119.1(3)
C58 C59 H59 118.2
C58 C59 C60 123.5(2)
C60 C59 H59 118.2
C163 C162 C158 108.3(2)
C163 C162 C165 107.7(3)
C164 C162 C158 110.1(2)
C164 C162 C163 109.5(3)
C164 C162 C165 108.9(3)
C165 C162 C158 112.3(3)
C20 C21 H21A 109.0
C20 C21 H21B 109.0
C20 C21 C22 113.0(2)
H21A C21 H21B 107.8
C22 C21 H21A 109.0
C22 C21 H21B 109.0
C56 C61 H61 120.2
C56 C61 C60 119.6(3)
C60 C61 H61 120.2
C128 C129 C124 119.2(3)
C128 C129 H129 120.4
C124 C129 H129 120.4
C10 C9 H9 119.9
C8 C9 C10 120.2(3)
C8 C9 H9 119.9
C142 C147 H147 120.2
C142 C147 C146 119.5(3)
C146 C147 H147 120.2
O2 C24 C25 115.3(3)
O2 C24 C29 124.8(3)
C25 C24 C29 120.0(3)
C156 C161 H161 120.4
C156 C161 C160 119.1(3)
C160 C161 H161 120.4
C24 C25 H25 120.1
C26 C25 C24 119.9(3)
C26 C25 H25 120.1
C158 C159 H159 118.5
C158 C159 C160 123.0(2)
C160 C159 H159 118.5
C6 C7 H7 120.7
C8 C7 C6 118.5(3)
C8 C7 H7 120.7
C25 C26 H26 119.2
C25 C26 C27 121.7(3)
C27 C26 H26 119.2
C55 C52 C46 111.9(2)
C55 C52 C54 109.2(3)
C55 C52 C53 108.9(3)
C54 C52 C46 108.9(2)
C53 C52 C46 109.6(2)
C53 C52 C54 108.3(2)
C59 C60 C66 121.7(3)
C61 C60 C59 117.4(3)
C61 C60 C66 120.9(3)
C144 C145 H145 118.4
C146 C145 C144 123.3(3)
C146 C145 H145 118.4
C114 C115 H115 118.6
C116 C115 C114 122.8(3)
C116 C115 H115 118.6
O102 C123 H12A 109.0
O102 C123 H12B 109.0
O102 C123 C122 113.1(2)
H12A C123 H12B 107.8
C122 C123 H12A 109.0
C122 C123 H12B 109.0
C114 C113 C112 115.3(2)
C114 C113 H11E 108.4
C114 C113 H11F 108.4
C112 C113 H11E 108.4
C112 C113 H11F 108.4
H11E C113 H11F 107.5
C65 C62 C58 112.1(3)
C65 C62 C64 106.3(3)
C64 C62 C58 108.6(2)
C63 C62 C58 110.8(3)
C63 C62 C65 107.9(4)
C63 C62 C64 111.0(4)
N1 C1 C32 117.4(3)
N1 C1 C2 120.0(3)
C2 C1 C32 122.6(3)
C161 C160 C159 118.2(3)
C161 C160 C170 120.1(3)
C161 C160 C166 121.0(3)
C159 C160 C170 120.7(3)
C159 C160 C166 119.0(3)
C60 C66 C67 112.8(3)
C60 C66 C69 108.5(3)
C60 C66 C71 107.2(5)
C60 C66 C72 111.8(5)
C67 C66 C69 106.3(5)
C68 C66 C60 108.9(4)
C68 C66 C67 110.6(5)
C68 C66 C69 109.6(5)
C71 C66 C72 108.4(8)
C70 C66 C60 108.9(5)
C70 C66 C71 112.2(9)
C70 C66 C72 108.4(9)
C144 C148 C150 107.8(3)
C149 C148 C144 110.9(3)
C149 C148 C150 108.9(3)
C151 C148 C144 111.6(3)
C151 C148 C150 108.9(3)
C151 C148 C149 108.6(3)
C50 C48 C44 111.0(2)
C50 C48 C51 107.7(3)
C51 C48 C44 108.1(3)
C49 C48 C44 112.2(3)
C49 C48 C50 106.8(3)
C49 C48 C51 111.0(3)
C117 C116 H116 120.4
C115 C116 C117 119.2(3)
C115 C116 H116 120.4
O2 C23 H23A 110.0
O2 C23 H23B 110.0
O2 C23 C22 108.6(2)
H23A C23 H23B 108.3
C22 C23 H23A 110.0
C22 C23 H23B 110.0
H31A C31 H31B 107.7
C32 C31 H31A 108.9
C32 C31 H31B 108.9
C30 C31 H31A 108.9
C30 C31 H31B 108.9
C30 C31 C32 113.4(3)
C147 C146 C145 118.0(3)
C147 C146 C152 119.6(3)
C145 C146 C152 122.4(3)
C21 C22 H22A 108.7
C21 C22 H22B 108.7
C23 C22 C21 114.2(2)
C23 C22 H22A 108.7
C23 C22 H22B 108.7
H22A C22 H22B 107.6
C24 C29 H29 120.7
C28 C29 C24 118.7(3)
C28 C29 H29 120.7
C123 C122 H12C 108.6
C123 C122 H12D 108.6
C123 C122 C121 114.7(3)
H12C C122 H12D 107.6
C121 C122 H12C 108.6
C121 C122 H12D 108.6
C9 C8 C7 119.7(3)
C9 C8 H8 120.2
C7 C8 H8 120.2
C26 C27 C30 119.6(4)
C28 C27 C26 117.3(3)
C28 C27 C30 123.1(3)
C122 C121 H12E 109.4
C122 C121 H12F 109.4
H12E C121 H12F 108.0
C120 C121 C122 111.3(3)
C120 C121 H12E 109.4
C120 C121 H12F 109.4
O101 C120 C121 111.9(2)
O101 C120 H12G 109.2
O101 C120 H12H 109.2
C121 C120 H12G 109.2
C121 C120 H12H 109.2
H12G C120 H12H 107.9
C29 C28 H28 118.8
C27 C28 C29 122.4(3)
C27 C28 H28 118.8
C5 C4 H4 120.7
C3 C4 C5 118.5(3)
C3 C4 H4 120.7
C1 C32 C31 113.9(2)
C1 C32 H32A 108.8
C1 C32 H32B 108.8
C31 C32 H32A 108.8
C31 C32 H32B 108.8
H32A C32 H32B 107.7
C52 C55 H55A 109.5
C52 C55 H55B 109.5
C52 C55 H55C 109.5
H55A C55 H55B 109.5
H55A C55 H55C 109.5
H55B C55 H55C 109.5
C162 C163 H16A 109.5
C162 C163 H16B 109.5
C162 C163 H16C 109.5
H16A C163 H16B 109.5
H16A C163 H16C 109.5
H16B C163 H16C 109.5
C52 C54 H54A 109.5
C52 C54 H54B 109.5
C52 C54 H54C 109.5
H54A C54 H54B 109.5
H54A C54 H54C 109.5
H54B C54 H54C 109.5
C52 C53 H53A 109.5
C52 C53 H53B 109.5
C52 C53 H53C 109.5
H53A C53 H53B 109.5
H53A C53 H53C 109.5
H53B C53 H53C 109.5
C202 O201 C203 113.8(4)
C162 C164 H16D 109.5
C162 C164 H16E 109.5
C162 C164 H16F 109.5
H16D C164 H16E 109.5
H16D C164 H16F 109.5
H16E C164 H16F 109.5
C48 C50 H50A 109.5
C48 C50 H50B 109.5
C48 C50 H50C 109.5
H50A C50 H50B 109.5
H50A C50 H50C 109.5
H50B C50 H50C 109.5
C148 C150 H15A 109.5
C148 C150 H15B 109.5
C148 C150 H15C 109.5
H15A C150 H15B 109.5
H15A C150 H15C 109.5
H15B C150 H15C 109.5
C1 C2 H2 120.0
C3 C2 C1 119.9(3)
C3 C2 H2 120.0
C146 C152 C154 107.5(3)
C153 C152 C146 115.3(3)
C153 C152 C154 99.4(4)
C155 C152 C146 112.7(3)
C155 C152 C153 119.3(4)
C155 C152 C154 99.4(4)
C148 C149 H14A 109.5
C148 C149 H14B 109.5
C148 C149 H14C 109.5
H14A C149 H14B 109.5
H14A C149 H14C 109.5
H14B C149 H14C 109.5
C148 C151 H15D 109.5
C148 C151 H15E 109.5
C148 C151 H15F 109.5
H15D C151 H15E 109.5
H15D C151 H15F 109.5
H15E C151 H15F 109.5
C162 C165 H16G 109.5
C162 C165 H16H 109.5
C162 C165 H16I 109.5
H16G C165 H16H 109.5
H16G C165 H16I 109.5
H16H C165 H16I 109.5
C31 C30 H30A 108.7
C31 C30 H30B 108.7
C27 C30 C31 114.3(3)
C27 C30 H30A 108.7
C27 C30 H30B 108.7
H30A C30 H30B 107.6
C4 C3 C2 119.8(3)
C4 C3 H3 120.1
C2 C3 H3 120.1
C48 C51 H51A 109.5
C48 C51 H51B 109.5
C48 C51 H51C 109.5
H51A C51 H51B 109.5
H51A C51 H51C 109.5
H51B C51 H51C 109.5
C172 C170 C160 113.1(8)
C172 C170 C168 110.4(9)
C172 C170 C171 95.4(12)
C168 C170 C160 114.7(5)
C171 C170 C160 113.9(10)
C171 C170 C168 107.8(10)
C62 C65 H65A 109.5
C62 C65 H65B 109.5
C62 C65 H65C 109.5
H65A C65 H65B 109.5
H65A C65 H65C 109.5
H65B C65 H65C 109.5
C62 C64 H64A 109.5
C62 C64 H64B 109.5
C62 C64 H64C 109.5
H64A C64 H64B 109.5
H64A C64 H64C 109.5
H64B C64 H64C 109.5
C48 C49 H49A 109.5
C48 C49 H49B 109.5
C48 C49 H49C 109.5
H49A C49 H49B 109.5
H49A C49 H49C 109.5
H49B C49 H49C 109.5
C152 C153 H15G 109.5
C152 C153 H15H 109.5
C152 C153 H15I 109.5
H15G C153 H15H 109.5
H15G C153 H15I 109.5
H15H C153 H15I 109.5
C62 C63 H63A 109.5
C62 C63 H63B 109.5
C62 C63 H63C 109.5
H63A C63 H63B 109.5
H63A C63 H63C 109.5
H63B C63 H63C 109.5
C152 C154 H15J 109.5
C152 C154 H15K 109.5
C152 C154 H15L 109.5
H15J C154 H15K 109.5
H15J C154 H15L 109.5
H15K C154 H15L 109.5
C152 C155 H15M 109.5
C152 C155 H15N 109.5
C152 C155 H15O 109.5
H15M C155 H15N 109.5
H15M C155 H15O 109.5
H15N C155 H15O 109.5
O201 C203 H20C 109.9
O201 C203 H20D 109.9
O201 C203 C204 109.1(5)
H20C C203 H20D 108.3
C204 C203 H20C 109.9
C204 C203 H20D 109.9
C66 C67 H67A 109.5
C66 C67 H67B 109.5
C66 C67 H67C 109.5
H67A C67 H67B 109.5
H67A C67 H67C 109.5
H67B C67 H67C 109.5
O201 C202 H20E 109.2
O201 C202 H20F 109.2
O201 C202 C201 112.2(6)
H20E C202 H20F 107.9
C201 C202 H20E 109.2
C201 C202 H20F 109.2
C66 C69 H69A 109.5
C66 C69 H69B 109.5
C66 C69 H69C 109.5
H69A C69 H69B 109.5
H69A C69 H69C 109.5
H69B C69 H69C 109.5
C203 C204 H20G 109.5
C203 C204 H20H 109.5
C203 C204 H20I 109.5
H20G C204 H20H 109.5
H20G C204 H20I 109.5
H20H C204 H20I 109.5
C202 C201 H20J 109.5
C202 C201 H20K 109.5
C202 C201 H20L 109.5
H20J C201 H20K 109.5
H20J C201 H20L 109.5
H20K C201 H20L 109.5
C66 C68 H68A 109.5
C66 C68 H68B 109.5
C66 C68 H68C 109.5
H68A C68 H68B 109.5
H68A C68 H68C 109.5
H68B C68 H68C 109.5
H17A C173 H17B 109.5
H17A C173 H17C 109.5
H17B C173 H17C 109.5
C166 C173 H17A 109.5
C166 C173 H17B 109.5
C166 C173 H17C 109.5
H16J C169 H16K 109.5
H16J C169 H16L 109.5
H16K C169 H16L 109.5
C166 C169 H16J 109.5
C166 C169 H16K 109.5
C166 C169 H16L 109.5
H16M C167 H16N 109.5
H16M C167 H16O 109.5
H16N C167 H16O 109.5
C166 C167 H16M 109.5
C166 C167 H16N 109.5
C166 C167 H16O 109.5
C160 C166 C173 100.1(5)
C160 C166 C169 104.4(5)
C169 C166 C173 101.1(6)
C167 C166 C160 116.2(6)
C167 C166 C173 124.0(7)
C167 C166 C169 108.6(6)
C170 C172 H17D 109.5
C170 C172 H17E 109.5
C170 C172 H17F 109.5
H17D C172 H17E 109.5
H17D C172 H17F 109.5
H17E C172 H17F 109.5
C170 C168 H16P 109.5
C170 C168 H16Q 109.5
C170 C168 H16R 109.5
H16P C168 H16Q 109.5
H16P C168 H16R 109.5
H16Q C168 H16R 109.5
C170 C171 H17G 109.5
C170 C171 H17H 109.5
C170 C171 H17I 109.5
H17G C171 H17H 109.5
H17G C171 H17I 109.5
H17H C171 H17I 109.5
H30C O302 H30D 109.5
H30E O301 H30F 109.5
C66 C71 H71A 109.5
C66 C71 H71B 109.5
C66 C71 H71C 109.5
H71A C71 H71B 109.5
H71A C71 H71C 109.5
H71B C71 H71C 109.5
C66 C72 H72A 109.5
C66 C72 H72B 109.5
C66 C72 H72C 109.5
H72A C72 H72B 109.5
H72A C72 H72C 109.5
H72B C72 H72C 109.5
C66 C70 H70A 109.5
C66 C70 H70B 109.5
C66 C70 H70C 109.5
H70A C70 H70B 109.5
H70A C70 H70C 109.5
H70B C70 H70C 109.5

loop_
_geom_bond_atom_site_label_1
_geom_bond_atom_site_label_2
_geom_bond_distance
Ni01 N106 2.0205(19)
Ni01 N107 2.067(2)
Ni01 N101 2.021(2)
Ni01 N102 2.001(2)
Ni01 N105 2.104(2)
Ni02 N5 2.061(2)
Ni02 N2 2.014(2)
Ni02 N7 2.089(2)
Ni02 N6 2.056(2)
Ni02 N1 2.004(2)
Cl21 O22 1.446(2)
Cl21 O21 1.436(2)
Cl21 O23 1.433(2)
Cl21 O24 1.404(2)
Cl31 O33 1.449(2)
Cl31 O31 1.427(2)
Cl31 O32 1.429(2)
Cl31 O34 1.438(2)
Cl41 O43 1.445(2)
Cl41 O44 1.432(2)
Cl41 O42 1.436(2)
Cl41 O41 1.437(2)
O1 C17 1.381(3)
O1 C20 1.440(3)
O2 C24 1.375(4)
O2 C23 1.438(4)
N106 C139 1.350(3)
N106 C135 1.344(3)
N109 N108 1.350(3)
N109 C141 1.352(3)
N109 C142 1.435(3)
N107 N108 1.316(3)
N107 C140 1.373(3)
N5 N8 1.320(3)
N5 C40 1.369(3)
N101 C105 1.356(3)
N101 C101 1.357(3)
N102 C106 1.359(3)
N102 C110 1.347(3)
N105 N104 1.317(3)
N105 C134 1.360(3)
N2 C6 1.361(3)
N2 C10 1.355(3)
N7 N4 1.305(3)
N7 C34 1.369(3)
N3 N4 1.350(3)
N3 C33 1.352(3)
N3 C56 1.446(3)
N6 C39 1.348(3)
N6 C35 1.351(3)
N103 N104 1.349(3)
N103 C133 1.353(3)
N103 C156 1.450(3)
O102 C124 1.380(3)
O102 C123 1.444(3)
N9 N8 1.353(3)
N9 C41 1.348(3)
N9 C42 1.448(3)
O101 C117 1.372(3)
O101 C120 1.440(4)
N1 C5 1.349(4)
N1 C1 1.349(4)
C105 C106 1.486(3)
C105 C104 1.388(4)
C140 C139 1.469(3)
C140 C141 1.368(3)
C101 C102 1.387(3)
C101 C132 1.507(3)
C40 C41 1.373(3)
C40 C39 1.462(3)
C134 C135 1.465(3)
C134 C133 1.377(3)
C139 C138 1.383(3)
C135 C136 1.387(3)
C106 C107 1.382(3)
C41 H41 0.9500
C141 H141 0.9500
C34 C33 1.372(3)
C34 C35 1.475(3)
C33 H33 0.9500
C102 H102 0.9500
C102 C103 1.384(4)
C39 C38 1.386(4)
C17 C18 1.395(4)
C17 C16 1.396(4)
C36 H36 0.9500
C36 C35 1.377(4)
C36 C37 1.392(4)
C13 H13G 0.9900
C13 H13H 0.9900
C13 C14 1.521(3)
C13 C12 1.534(4)
C133 H133 0.9500
C42 C47 1.386(4)
C42 C43 1.378(4)
C107 H107 0.9500
C107 C108 1.386(4)
C57 H57 0.9500
C57 C56 1.385(4)
C57 C58 1.405(4)
C110 C111 1.504(4)
C110 C109 1.395(3)
C38 H38 0.9500
C38 C37 1.394(4)
C104 H104 0.9500
C104 C103 1.382(4)
C14 C19 1.392(3)
C14 C15 1.402(4)
C56 C61 1.385(4)
C132 H13A 0.9900
C132 H13B 0.9900
C132 C131 1.528(3)
C37 H37 0.9500
C19 H19 0.9500
C19 C18 1.400(4)
C131 H13C 0.9900
C131 H13D 0.9900
C131 C130 1.528(3)
C127 C130 1.517(4)
C127 C126 1.399(4)
C127 C128 1.390(4)
C158 C157 1.402(4)
C158 C162 1.544(4)
C158 C159 1.393(4)
C18 H18 0.9500
C156 C157 1.388(4)
C156 C161 1.382(4)
C103 H103 0.9500
C58 C59 1.394(4)
C58 C62 1.539(4)
C142 C143 1.390(4)
C142 C147 1.383(4)
C6 C5 1.482(4)
C6 C7 1.390(4)
C111 H11A 0.9900
C111 H11B 0.9900
C111 C112 1.547(4)
C138 H138 0.9500
C138 C137 1.392(4)
C130 H13E 0.9900
C130 H13F 0.9900
C10 C11 1.516(4)
C10 C9 1.386(4)
C11 H11G 0.9900
C11 H11H 0.9900
C11 C12 1.530(4)
C126 H126 0.9500
C126 C125 1.384(4)
C128 H128 0.9500
C128 C129 1.391(4)
C47 H47 0.9500
C47 C46 1.395(4)
C143 H143 0.9500
C143 C144 1.400(4)
C108 H108 0.9500
C108 C109 1.383(4)
C16 H16 0.9500
C16 C15 1.380(4)
C12 H12I 0.9900
C12 H12J 0.9900
C44 C45 1.390(4)
C44 C43 1.407(4)
C44 C48 1.534(4)
C136 H136 0.9500
C136 C137 1.388(4)
C45 H45 0.9500
C45 C46 1.399(4)
C137 H137 0.9500
C5 C4 1.390(4)
C144 C145 1.396(4)
C144 C148 1.531(4)
C157 H157 0.9500
C125 H125 0.9500
C125 C124 1.393(4)
C20 H20A 0.9900
C20 H20B 0.9900
C20 C21 1.510(4)
C109 H109 0.9500
C114 C119 1.395(4)
C114 C115 1.391(4)
C114 C113 1.516(4)
C43 H43 0.9500
C118 H118 0.9500
C118 C119 1.384(4)
C118 C117 1.396(4)
C112 H11C 0.9900
C112 H11D 0.9900
C112 C113 1.537(4)
C119 H119 0.9500
C15 H15 0.9500
C46 C52 1.548(4)
C124 C129 1.391(4)
C117 C116 1.392(4)
C59 H59 0.9500
C59 C60 1.404(4)
C162 C163 1.534(5)
C162 C164 1.532(4)
C162 C165 1.534(4)
C21 H21A 0.9900
C21 H21B 0.9900
C21 C22 1.538(4)
C61 H61 0.9500
C61 C60 1.391(4)
C129 H129 0.9500
C9 H9 0.9500
C9 C8 1.378(4)
C147 H147 0.9500
C147 C146 1.387(4)
C24 C25 1.388(4)
C24 C29 1.397(4)
C161 H161 0.9500
C161 C160 1.393(4)
C25 H25 0.9500
C25 C26 1.382(4)
C159 H159 0.9500
C159 C160 1.398(4)
C7 H7 0.9500
C7 C8 1.384(5)
C26 H26 0.9500
C26 C27 1.394(5)
C52 C55 1.515(4)
C52 C54 1.541(4)
C52 C53 1.531(4)
C60 C66 1.532(4)
C145 H145 0.9500
C145 C146 1.395(4)
C115 H115 0.9500
C115 C116 1.389(4)
C123 H12A 0.9900
C123 H12B 0.9900
C123 C122 1.511(4)
C113 H11E 0.9900
C113 H11F 0.9900
C62 C65 1.530(4)
C62 C64 1.532(5)
C62 C63 1.498(5)
C1 C32 1.513(5)
C1 C2 1.386(5)
C160 C170 1.535(6)
C160 C166 1.604(8)
C66 C67 1.553(7)
C66 C69 1.558(7)
C66 C68 1.518(8)
C66 C71 1.552(12)
C66 C72 1.582(11)
C66 C70 1.531(12)
C148 C150 1.536(5)
C148 C149 1.531(5)
C148 C151 1.525(4)
C48 C50 1.530(4)
C48 C51 1.532(5)
C48 C49 1.524(5)
C116 H116 0.9500
C23 H23A 0.9900
C23 H23B 0.9900
C23 C22 1.496(5)
C31 H31A 0.9900
C31 H31B 0.9900
C31 C32 1.529(5)
C31 C30 1.520(4)
C146 C152 1.535(4)
C22 H22A 0.9900
C22 H22B 0.9900
C29 H29 0.9500
C29 C28 1.391(5)
C122 H12C 0.9900
C122 H12D 0.9900
C122 C121 1.531(4)
C8 H8 0.9500
C27 C28 1.388(5)
C27 C30 1.515(5)
C121 H12E 0.9900
C121 H12F 0.9900
C121 C120 1.518(4)
C120 H12G 0.9900
C120 H12H 0.9900
C28 H28 0.9500
C4 H4 0.9500
C4 C3 1.377(5)
C32 H32A 0.9900
C32 H32B 0.9900
C55 H55A 0.9800
C55 H55B 0.9800
C55 H55C 0.9800
C163 H16A 0.9800
C163 H16B 0.9800
C163 H16C 0.9800
C54 H54A 0.9800
C54 H54B 0.9800
C54 H54C 0.9800
C53 H53A 0.9800
C53 H53B 0.9800
C53 H53C 0.9800
O201 C203 1.456(8)
O201 C202 1.405(7)
C164 H16D 0.9800
C164 H16E 0.9800
C164 H16F 0.9800
C50 H50A 0.9800
C50 H50B 0.9800
C50 H50C 0.9800
C150 H15A 0.9800
C150 H15B 0.9800
C150 H15C 0.9800
C2 H2 0.9500
C2 C3 1.378(6)
C152 C153 1.454(6)
C152 C154 1.654(7)
C152 C155 1.447(6)
C149 H14A 0.9800
C149 H14B 0.9800
C149 H14C 0.9800
C151 H15D 0.9800
C151 H15E 0.9800
C151 H15F 0.9800
C165 H16G 0.9800
C165 H16H 0.9800
C165 H16I 0.9800
C30 H30A 0.9900
C30 H30B 0.9900
C3 H3 0.9500
C51 H51A 0.9800
C51 H51B 0.9800
C51 H51C 0.9800
C170 C172 1.411(18)
C170 C168 1.510(9)
C170 C171 1.48(2)
C65 H65A 0.9800
C65 H65B 0.9800
C65 H65C 0.9800
C64 H64A 0.9800
C64 H64B 0.9800
C64 H64C 0.9800
C49 H49A 0.9800
C49 H49B 0.9800
C49 H49C 0.9800
C153 H15G 0.9800
C153 H15H 0.9800
C153 H15I 0.9800
C63 H63A 0.9800
C63 H63B 0.9800
C63 H63C 0.9800
C154 H15J 0.9800
C154 H15K 0.9800
C154 H15L 0.9800
C155 H15M 0.9800
C155 H15N 0.9800
C155 H15O 0.9800
C203 H20C 0.9900
C203 H20D 0.9900
C203 C204 1.492(8)
C67 H67A 0.9800
C67 H67B 0.9800
C67 H67C 0.9800
C202 H20E 0.9900
C202 H20F 0.9900
C202 C201 1.411(9)
C69 H69A 0.9800
C69 H69B 0.9800
C69 H69C 0.9800
C204 H20G 0.9800
C204 H20H 0.9800
C204 H20I 0.9800
C201 H20J 0.9800
C201 H20K 0.9800
C201 H20L 0.9800
C68 H68A 0.9800
C68 H68B 0.9800
C68 H68C 0.9800
C173 H17A 0.9800
C173 H17B 0.9800
C173 H17C 0.9800
C173 C166 1.727(12)
C169 H16J 0.9800
C169 H16K 0.9800
C169 H16L 0.9800
C169 C166 1.621(10)
C167 H16M 0.9800
C167 H16N 0.9800
C167 H16O 0.9800
C167 C166 1.443(11)
C172 H17D 0.9800
C172 H17E 0.9800
C172 H17F 0.9800
C168 H16P 0.9800
C168 H16Q 0.9800
C168 H16R 0.9800
C171 H17G 0.9800
C171 H17H 0.9800
C171 H17I 0.9800
O302 H30C 0.8503
O302 H30D 0.8495
O301 H30E 0.8497
O301 H30F 0.8496
C71 H71A 0.9800
C71 H71B 0.9800
C71 H71C 0.9800
C72 H72A 0.9800
C72 H72B 0.9800
C72 H72C 0.9800
C70 H70A 0.9800
C70 H70B 0.9800
C70 H70C 0.9800

loop_
_smtbx_masks_void_nr
_smtbx_masks_void_average_x
_smtbx_masks_void_average_y
_smtbx_masks_void_average_z
_smtbx_masks_void_volume
_smtbx_masks_void_count_electrons
1 -0.906 0.000 0.000 903.7 155.9
2 0.199 0.421 0.164 36.3 0.0
3 0.801 0.579 0.836 36.3 0.0
